data_7715017
loop_
_publ_author_name
'Peng, Cai-Hong'
'Li, Guanghua'
'Li, Ke-Chang'
'Cui, Xiao-Bing'

_publ_section_title
;
 Six polyoxotungstate-based transition metal compounds for electrochemical
 capacitor application and a comparative analysis of factors affecting
 capacitances.
;
_journal_issue 8
_journal_name_full 'Dalton transactions (Cambridge, England : 2003)'
_journal_page_first 3499
_journal_page_last 3510
_journal_paper_doi 10.1039/d3dt04052f
_journal_volume 53
_journal_year 2024
_chemical_formula_moiety 'O40 P W12, 2(C36 H24 N6 Zn), 5(O)'
_chemical_formula_sum 'C72 H58 N12 O45 P W12 Zn2'
_chemical_formula_weight 4179.21
_space_group_crystal_system triclinic
_space_group_IT_number 1
_space_group_name_Hall 'P 1'
_space_group_name_H-M_alt 'P 1'
_atom_sites_solution_hydrogens geom
_audit_creation_date 2023-11-07
_audit_creation_method
;
Olex2 1.5
(compiled 2023.08.24 svn.re1ec1418 for OlexSys, GUI svn.r6817)
;
_audit_update_record
;
2023-11-07 deposited with the CCDC.	2024-01-16 downloaded from the CCDC.
;
_cell_angle_alpha 105.088(3)
_cell_angle_beta 90.564(3)
_cell_angle_gamma 97.682(3)
_cell_formula_units_Z 1
_cell_length_a 12.0386(11)
_cell_length_b 13.6743(12)
_cell_length_c 14.7316(13)
_cell_measurement_reflns_used 9976
_cell_measurement_temperature 200.00
_cell_measurement_theta_max 25.41
_cell_measurement_theta_min 2.39
_cell_volume 2318.0(4)
_computing_cell_refinement 'SAINT V8.38A (Bruker, 2018)'
_computing_data_collection 'Bruker SMART'
_computing_data_reduction 'SAINT V8.38A (Bruker, 2018)'
_computing_molecular_graphics 'Olex2 1.5 (Dolomanov et al., 2009)'
_computing_publication_material 'Olex2 1.5 (Dolomanov et al., 2009)'
_computing_structure_refinement 'XL  (Sheldrick, 2008)'
_computing_structure_solution 'Bruker SHELXTL'
_diffrn_ambient_temperature 200.00
_diffrn_measured_fraction_theta_full 0.990
_diffrn_measured_fraction_theta_max 0.987
_diffrn_measurement_device_type 'CCD area detector'
_diffrn_measurement_method 'phi and omega scans'
_diffrn_radiation_monochromator graphite
_diffrn_radiation_type MoK\a
_diffrn_radiation_wavelength 0.71073
_diffrn_reflns_av_R_equivalents 0.0539
_diffrn_reflns_av_unetI/netI 0.0767
_diffrn_reflns_Laue_measured_fraction_full 0.990
_diffrn_reflns_Laue_measured_fraction_max 0.987
_diffrn_reflns_limit_h_max 14
_diffrn_reflns_limit_h_min -13
_diffrn_reflns_limit_k_max 16
_diffrn_reflns_limit_k_min -16
_diffrn_reflns_limit_l_max 15
_diffrn_reflns_limit_l_min -17
_diffrn_reflns_number 21389
_diffrn_reflns_point_group_measured_fraction_full 0.789
_diffrn_reflns_point_group_measured_fraction_max 0.784
_diffrn_reflns_theta_full 25.242
_diffrn_reflns_theta_max 25.417
_diffrn_reflns_theta_min 2.388
_diffrn_source_current 1.2
_diffrn_source_power 0.06
_diffrn_source_voltage 50.0
_exptl_absorpt_coefficient_mu 15.440
_exptl_absorpt_correction_T_max 0.7452
_exptl_absorpt_correction_T_min 0.2892
_exptl_absorpt_correction_type empirical
_exptl_absorpt_process_details
;
SADABS-2016/2 (Bruker,2016/2) was used for absorption correction.
wR2(int) was 0.1323 before and 0.0734 after correction.
The Ratio of minimum to maximum transmission is 0.3881.
The \l/2 correction factor is Not present.
;
_exptl_crystal_colour colorless
_exptl_crystal_density_diffrn 2.994
_exptl_crystal_description block
_exptl_crystal_F_000 1897
_exptl_crystal_size_max 0.15
_exptl_crystal_size_mid 0.14
_exptl_crystal_size_min 0.12
_refine_diff_density_max 3.393
_refine_diff_density_min -5.486
_refine_diff_density_rms 0.365
_refine_ls_abs_structure_details
;
 Refined as an inversion twin.
;
_refine_ls_abs_structure_Flack 0.50(4)
_refine_ls_extinction_coef 0.00049(12)
_refine_ls_extinction_expression Fc^*^=kFc[1+0.001xFc^2^\l^3^/sin(2\q)]^-1/4^
_refine_ls_extinction_method 'SHELXL-2018/3 (Sheldrick 2018)'
_refine_ls_goodness_of_fit_ref 1.048
_refine_ls_hydrogen_treatment constr
_refine_ls_matrix_type full
_refine_ls_number_parameters 1210
_refine_ls_number_reflns 13403
_refine_ls_number_restraints 552
_refine_ls_restrained_S_all 1.028
_refine_ls_R_factor_all 0.0800
_refine_ls_R_factor_gt 0.0664
_refine_ls_shift/su_max 0.001
_refine_ls_shift/su_mean 0.000
_refine_ls_structure_factor_coef Fsqd
_refine_ls_weighting_details 'w=1/[\s^2^(Fo^2^)+(0.0860P)^2^+88.6654P] where P=(Fo^2^+2Fc^2^)/3'
_refine_ls_weighting_scheme calc
_refine_ls_wR_factor_gt 0.1769
_refine_ls_wR_factor_ref 0.1940
_reflns_Friedel_coverage 0.587
_reflns_Friedel_fraction_full 0.587
_reflns_Friedel_fraction_max 0.580
_reflns_number_gt 11173
_reflns_number_total 13403
_reflns_threshold_expression 'I > 2\s(I)'
_cod_data_source_file d3dt04052f2.cif
_cod_data_source_block 4
_cod_depositor_comments 'Adding full bibliography for 7715013--7715017.cif.'
_cod_database_code 7715017
_shelx_shelxl_version_number 2018/3
_shelx_space_group_comment
;
The symmetry employed for this shelxl refinement is uniquely defined
by the following loop, which should always be used as a source of
symmetry information in preference to the above space-group names.
They are only intended as comments.
;
_olex2_refinement_description
;
1. Twinned data refinement
 Scales: 0.50(4)
 0.50(4)
2. Fixed Uiso
 At 1.2 times of:
  All C(H) groups
3. Restrained distances
 C1-C39
 1.32 with sigma of 0.02
 C39-C24
 1.32 with sigma of 0.02
 C24-C103
 1.32 with sigma of 0.02
 C90-C93
 1.32 with sigma of 0.02
 C90-C27
 1.32 with sigma of 0.02
 C93-C22
 1.32 with sigma of 0.02
 C78-C31
 1.32 with sigma of 0.02
 C78-C80
 1.32 with sigma of 0.02
 C31-C14
 1.32 with sigma of 0.02
 C58-C4
 1.32 with sigma of 0.02
 C58-C37
 1.32 with sigma of 0.02
 C4-C36
 1.32 with sigma of 0.02
 O5-P12
 1.56 with sigma of 0.02
 P12-O12
 1.56 with sigma of 0.02
 O7-P12
 1.56 with sigma of 0.02
 C103-C39
 2.33 with sigma of 0.04
 C1-C24
 2.33 with sigma of 0.04
 C90-C22
 2.33 with sigma of 0.04
 C27-C93
 2.33 with sigma of 0.04
 C78-C14
 2.33 with sigma of 0.04
 C80-C31
 2.33 with sigma of 0.04
 C37-C4
 2.33 with sigma of 0.04
 C58-C36
 2.33 with sigma of 0.04
4. Rigid bond restraints
 P12, O7
 with sigma for 1-2 distances of 0.01 and sigma for 1-3 distances of 0.01
 C4, C58
 with sigma for 1-2 distances of 0.01 and sigma for 1-3 distances of 0.01
 C37, C58
 with sigma for 1-2 distances of 0.01 and sigma for 1-3 distances of 0.01
 C48, C59
 with sigma for 1-2 distances of 0.01 and sigma for 1-3 distances of 0.01
5. Uiso/Uaniso restraints and constraints
O5 \\sim P12: within 2A with sigma of 0.04 and sigma for terminal atoms of 0.08
within 2A
O5 \\sim O17: within 2A with sigma of 0.04 and sigma for terminal atoms of 0.08
within 2A
O5 \\sim O6: within 2A with sigma of 0.04 and sigma for terminal atoms of 0.08
within 2A
O5 \\sim O7: within 2A with sigma of 0.04 and sigma for terminal atoms of 0.08
within 2A
O5 \\sim O3: within 2A with sigma of 0.04 and sigma for terminal atoms of 0.08
within 2A
Uanis(O4W) \\sim Ueq: with sigma of 0.001 and sigma for terminal atoms of 0.002
Uanis(O54) \\sim Ueq, Uanis(O14) \\sim Ueq, Uanis(O68) \\sim Ueq, Uanis(O36)
\\sim Ueq: with sigma of 0.001 and sigma for terminal atoms of 0.002
Uanis(O28) \\sim Ueq, Uanis(O33) \\sim Ueq: with sigma of 0.001 and sigma for
terminal atoms of 0.002
Uanis(O2) \\sim Ueq, Uanis(O64) \\sim Ueq: with sigma of 0.001 and sigma for
terminal atoms of 0.002
Uanis(O26) \\sim Ueq, Uanis(O41) \\sim Ueq: with sigma of 0.001 and sigma for
terminal atoms of 0.002
Uanis(O13) \\sim Ueq, Uanis(O69) \\sim Ueq: with sigma of 0.001 and sigma for
terminal atoms of 0.002
Uanis(C1) \\sim Ueq, Uanis(C24) \\sim Ueq, Uanis(C67) \\sim Ueq, Uanis(C66)
\\sim Ueq: with sigma of 0.001 and sigma for terminal atoms of 0.002
Uanis(C82) \\sim Ueq, Uanis(C35) \\sim Ueq, Uanis(C47) \\sim Ueq, Uanis(C34)
\\sim Ueq, Uanis(C27) \\sim Ueq, Uanis(C74) \\sim Ueq, Uanis(C65) \\sim Ueq,
Uanis(C90) \\sim Ueq: with sigma of 0.001 and sigma for terminal atoms of 0.002
Uanis(C82) \\sim Ueq: with sigma of 0.001 and sigma for terminal atoms of 0.002
Uanis(C45) \\sim Ueq, Uanis(C35) \\sim Ueq, Uanis(C26) \\sim Ueq: with sigma of
0.001 and sigma for terminal atoms of 0.002
Uanis(N7) \\sim Ueq, Uanis(N12) \\sim Ueq, Uanis(C35) \\sim Ueq: with sigma of
0.001 and sigma for terminal atoms of 0.002
Uanis(C100) \\sim Ueq, Uanis(C61) \\sim Ueq, Uanis(C31) \\sim Ueq, Uanis(C109)
\\sim Ueq, Uanis(C89) \\sim Ueq, Uanis(C43) \\sim Ueq, Uanis(C44) \\sim Ueq,
Uanis(C11) \\sim Ueq, Uanis(C18) \\sim Ueq, Uanis(C2) \\sim Ueq, Uanis(C7)
\\sim Ueq: with sigma of 0.001 and sigma for terminal atoms of 0.002
Uanis(N13) \\sim Ueq: with sigma of 0.001 and sigma for terminal atoms of 0.002
Uanis(C78) \\sim Ueq: with sigma of 0.001 and sigma for terminal atoms of 0.002
Uanis(C19) \\sim Ueq, Uanis(C10) \\sim Ueq, Uanis(C3) \\sim Ueq, Uanis(C101)
\\sim Ueq, Uanis(C79) \\sim Ueq, Uanis(C103) \\sim Ueq, Uanis(C17) \\sim Ueq:
with sigma of 0.001 and sigma for terminal atoms of 0.002
Uanis(N17) \\sim Ueq, Uanis(C111) \\sim Ueq: with sigma of 0.001 and sigma for
terminal atoms of 0.002
Uanis(C75) \\sim Ueq, Uanis(C39) \\sim Ueq, Uanis(C87) \\sim Ueq: with sigma of
0.001 and sigma for terminal atoms of 0.002
Uanis(C86) \\sim Ueq: with sigma of 0.001 and sigma for terminal atoms of 0.002
Uanis(C42) \\sim Ueq: with sigma of 0.001 and sigma for terminal atoms of 0.002
Uanis(C97) \\sim Ueq: with sigma of 0.001 and sigma for terminal atoms of 0.002
Uanis(C72) \\sim Ueq, Uanis(C76) \\sim Ueq: with sigma of 0.001 and sigma for
terminal atoms of 0.002
Uanis(C93) \\sim Ueq: with sigma of 0.001 and sigma for terminal atoms of 0.002
Uanis(C12) \\sim Ueq: with sigma of 0.001 and sigma for terminal atoms of 0.002
Uanis(C58) \\sim Ueq: with sigma of 0.001 and sigma for terminal atoms of 0.002
Uanis(N23) \\sim Ueq: with sigma of 0.001 and sigma for terminal atoms of 0.002
Uanis(O35) \\sim Ueq: with sigma of 0.001 and sigma for terminal atoms of 0.002
Uanis(O20) \\sim Ueq, Uanis(O12) \\sim Ueq, Uanis(O4) \\sim Ueq, Uanis(O3)
\\sim Ueq, Uanis(O6) \\sim Ueq, Uanis(O1) \\sim Ueq, Uanis(O17) \\sim Ueq: with
sigma of 0.001 and sigma for terminal atoms of 0.002
Uanis(O4) \\sim Ueq: with sigma of 0.001 and sigma for terminal atoms of 0.002
Uanis(O32) \\sim Ueq: with sigma of 0.001 and sigma for terminal atoms of 0.002
Uanis(O31) \\sim Ueq: with sigma of 0.001 and sigma for terminal atoms of 0.002
Uanis(C16) \\sim Ueq: with sigma of 0.001 and sigma for terminal atoms of 0.002
Uanis(C57) \\sim Ueq, Uanis(C41) \\sim Ueq, Uanis(O7) \\sim Ueq: with sigma of
11 and sigma for terminal atoms of 22
Uanis(O52) \\sim Ueq, Uanis(C6) \\sim Ueq, Uanis(C41) \\sim Ueq: with sigma of
0.001 and sigma for terminal atoms of 0.002
Uanis(O30) \\sim Ueq, Uanis(C37) \\sim Ueq, Uanis(C59) \\sim Ueq, Uanis(C13)
\\sim Ueq: with sigma of 0.001 and sigma for terminal atoms of 0.002
Uanis(C57) \\sim Ueq: with sigma of 0.001 and sigma for terminal atoms of 0.002
: with sigma of 0.001 and sigma for terminal atoms of 0.002
6. Others
 Fixed Sof: O6(0.5) O1(0.5) O3(0.5) O4(0.5) O12(0.5) O17(0.5) O7(0.5) O5(0.5)
7.a Aromatic/amide H refined with riding coordinates:
 C42(H42), C2(H2), C18(H18), C15(H15), C116(H116), C100(H100), C89(H89),
 C111(H111), C75(H75), C66(H66), C136(H136), C117(H117), C132(H132), C120(H120),
  C97(H97), C57(H57), C82(H82), C128(H128), C35(H35), C65(H65), C74(H74),
 C78(H78), C86(H86), C90(H90), C93(H93), C101(H101), C45(H45), C3(H3), C16(H16),
  C17(H17), C24(H24), C26(H26), C31(H31), C39(H39), C58(H58), C4(H4), C5(H5),
 C59(H59), C48(H48), C19(H19), C7(H7), C6(H6), C10(H10), C9(H9), C109(H109),
 C126(H126), C41(H41), C47(H47)
7.b Fitted hexagon refined as free rotating group:
 N8(C44,C36,C42,C2,C18), N13(C61,C14,C15,C116,C100), N17(C89,C111,C75,C37,C43),
  N20(C66,C136,C117,C103,C87), N21(C72,C127,C132,C120,C97), N62(C82,C128,C35,
 C79,C76), C101(C45,C3,C22,C50,N12), N16(C5,C59,C48,C12,C11), N19(C33,C8,C19,C7,
 C6), N34(C109,C126,C41,C80,C13)
;
_olex2_submission_special_instructions 'No special instructions were received'

loop_
_space_group_symop_operation_xyz
'x, y, z'

loop_
_atom_site_label
_atom_site_type_symbol
_atom_site_fract_x
_atom_site_fract_y
_atom_site_fract_z
_atom_site_U_iso_or_equiv
_atom_site_adp_type
_atom_site_occupancy
_atom_site_site_symmetry_order
_atom_site_calc_flag
_atom_site_refinement_flags_posn
_atom_site_refinement_flags_adp
_atom_site_refinement_flags_occupancy
_atom_site_disorder_assembly
_atom_site_disorder_group
W1 W 0.7253(2) 0.84072(17) 0.75006(16) 0.0320(6) Uani 1 1 d . . . . .
W3 W 0.7975(3) 0.6378(3) 0.9814(2) 0.0621(11) Uani 1 1 d . . . . .
W4 W 0.5023(2) 0.5951(2) 1.01471(16) 0.0413(8) Uani 1 1 d . . . . .
W5 W 0.5690(2) 0.37891(18) 0.60157(17) 0.0383(7) Uani 1 1 d . . . . .
W6 W 0.6979(2) 0.6147(2) 0.56338(16) 0.0401(7) Uani 1 1 d . . . . .
W7 W 0.4739(2) 0.37004(17) 0.82908(17) 0.0330(6) Uani 1 1 d . . . . .
W8 W 0.6305(2) 0.83176(18) 0.97719(17) 0.0393(7) Uani 1 1 d . . . . .
W9 W 0.4312(3) 0.79918(19) 0.78740(18) 0.0460(8) Uani 1 1 d . . . . .
W10 W 0.4036(3) 0.5720(2) 0.59680(19) 0.0569(10) Uani 1 1 d . . . . .
W11 W 0.8906(4) 0.6478(3) 0.7550(3) 0.0740(12) Uani 1 1 d . . . . .
P12 P 0.6012(16) 0.6045(14) 0.7894(12) 0.0189(11) Uani 1 1 d D U . . .
W13 W 0.3087(4) 0.5609(3) 0.8231(3) 0.0685(11) Uani 1 1 d . . . . .
Zn14 Zn 0.3391(6) 0.1850(6) 0.1067(5) 0.0319(17) Uani 1 1 d . . . . .
Zn15 Zn 0.8589(6) 1.0237(6) 0.4721(5) 0.0334(17) Uani 1 1 d . . . . .
N7 N 0.717(3) 1.036(3) 0.556(3) 0.024(9) Uani 1 1 d . U . . .
N8 N 0.483(2) 0.170(2) 0.030(2) 0.037(12) Uani 1 1 d G . . . .
C44 C 0.571(3) 0.250(2) 0.0576(19) 0.037(13) Uani 1 1 d G U . . .
C36 C 0.666(2) 0.2513(19) 0.006(2) 0.027(10) Uani 1 1 d DG . . . .
C42 C 0.6747(19) 0.172(2) -0.0739(19) 0.033(11) Uani 1 1 d G U . . .
H42 H 0.740182 0.172629 -0.109249 0.040 Uiso 1 1 calc R U . . .
C2 C 0.587(2) 0.0918(17) -0.1018(15) 0.021(7) Uani 1 1 d G U . . .
H2 H 0.592722 0.037563 -0.156269 0.025 Uiso 1 1 calc R U . . .
C18 C 0.4912(19) 0.091(2) -0.050(2) 0.033(12) Uani 1 1 d G U . . .
H18 H 0.431324 0.035972 -0.069140 0.040 Uiso 1 1 calc R U . . .
O9 O 0.894(4) 0.653(4) 1.082(3) 0.047(10) Uani 1 1 d . . . . .
O10 O 0.698(4) 0.756(4) 0.621(4) 0.064(16) Uani 1 1 d . . . . .
O11 O 0.491(4) 0.454(4) 0.949(3) 0.057(15) Uani 1 1 d . . . . .
N13 N 0.375(3) 0.100(3) 0.2024(18) 0.047(12) Uani 1 1 d G U . . .
C61 C 0.330(3) 0.129(3) 0.290(2) 0.050(13) Uani 1 1 d G U . . .
C14 C 0.368(3) 0.095(3) 0.3644(17) 0.041(12) Uani 1 1 d DG . . . .
C15 C 0.452(3) 0.033(3) 0.3508(19) 0.063(15) Uani 1 1 d G . . . .
H15 H 0.478770 0.009587 0.401516 0.075 Uiso 1 1 calc R U . . .
C116 C 0.498(3) 0.004(3) 0.263(2) 0.07(2) Uani 1 1 d G . . . .
H116 H 0.555037 -0.038680 0.253667 0.085 Uiso 1 1 calc R U . . .
C100 C 0.459(3) 0.038(3) 0.1888(17) 0.033(9) Uani 1 1 d G U . . .
H100 H 0.490059 0.017983 0.128735 0.039 Uiso 1 1 calc R U . . .
O14 O 0.837(4) 0.315(4) 0.791(4) 0.063(14) Uani 1 1 d . U . . .
O15 O 0.310(4) 0.560(5) 0.516(4) 0.063(14) Uani 1 1 d . . . . .
N17 N 0.462(2) 0.3114(18) 0.1855(18) 0.034(9) Uani 1 1 d G U . . .
C89 C 0.4490(19) 0.380(2) 0.2714(17) 0.033(9) Uani 1 1 d G U . . .
H89 H 0.381989 0.372174 0.303801 0.040 Uiso 1 1 calc R U . . .
C111 C 0.534(2) 0.4601(19) 0.3098(15) 0.032(8) Uani 1 1 d G U . . .
H111 H 0.524993 0.507008 0.368472 0.039 Uiso 1 1 calc R U . . .
C75 C 0.632(2) 0.472(2) 0.262(2) 0.034(9) Uani 1 1 d G U . . .
H75 H 0.690125 0.526322 0.288549 0.040 Uiso 1 1 calc R U . . .
C37 C 0.645(2) 0.403(3) 0.176(2) 0.054(13) Uani 1 1 d DG U . . .
C43 C 0.560(3) 0.323(2) 0.1380(17) 0.030(11) Uani 1 1 d G U . . .
N20 N 0.953(2) 0.945(2) 0.544(2) 0.037(12) Uani 1 1 d G . . . .
C66 C 0.940(2) 0.841(2) 0.536(2) 0.033(10) Uani 1 1 d G U . . .
H66 H 0.880629 0.796636 0.497199 0.040 Uiso 1 1 calc R U . . .
C136 C 1.016(3) 0.8012(17) 0.584(2) 0.053(14) Uani 1 1 d G . . . .
H136 H 1.007325 0.729724 0.577777 0.064 Uiso 1 1 calc R U . . .
C117 C 1.103(3) 0.866(2) 0.640(2) 0.058(16) Uani 1 1 d G . . . .
H117 H 1.154476 0.838832 0.672614 0.069 Uiso 1 1 calc R U . . .
C103 C 1.115(2) 0.971(2) 0.648(2) 0.039(10) Uani 1 1 d DG U . . .
C87 C 1.040(3) 1.0103(17) 0.601(2) 0.043(12) Uani 1 1 d G U . . .
N21 N 0.809(3) 1.113(3) 0.3822(19) 0.047(12) Uani 1 1 d G . . . .
C72 C 0.857(3) 1.088(3) 0.295(2) 0.035(10) Uani 1 1 d G U . . .
C127 C 0.833(4) 1.135(4) 0.226(2) 0.09(3) Uani 1 1 d G . . . .
C132 C 0.760(5) 1.209(4) 0.244(3) 0.14(4) Uani 1 1 d G . . . .
H132 H 0.743479 1.241197 0.197213 0.163 Uiso 1 1 calc R U . . .
C120 C 0.712(4) 1.234(3) 0.331(3) 0.070(18) Uani 1 1 d G . . . .
H120 H 0.662953 1.284314 0.343693 0.084 Uiso 1 1 calc R U . . .
C97 C 0.737(3) 1.187(3) 0.400(2) 0.066(16) Uani 1 1 d G U . . .
H97 H 0.704279 1.204148 0.459724 0.080 Uiso 1 1 calc R U . . .
N23 N 0.964(3) 1.148(3) 0.571(3) 0.033(11) Uani 1 1 d . U . . .
O24 O 0.350(4) 0.891(3) 0.784(3) 0.044(11) Uani 1 1 d . . . . .
O26 O 0.641(2) 0.379(2) 0.8372(18) 0.034(6) Uani 1 1 d . U . . .
C27 C 0.523(4) 0.945(3) 0.567(3) 0.033(10) Uani 1 1 d D U . . .
O28 O 0.546(2) 0.605(2) 0.531(2) 0.038(6) Uani 1 1 d . U . . .
O29 O 0.139(5) 0.542(4) 0.851(4) 0.09(2) Uani 1 1 d . . . . .
O30 O 0.475(2) 0.598(2) 1.1275(19) 0.038(6) Uani 1 1 d . U . . .
O31 O 1.031(3) 0.661(3) 0.738(3) 0.043(8) Uani 1 1 d . U . . .
O32 O 0.667(3) 0.590(2) 1.013(2) 0.046(7) Uani 1 1 d . U . . .
O33 O 0.579(2) 0.867(2) 0.748(2) 0.044(7) Uani 1 1 d . U . . .
C34 C 0.631(3) 0.958(3) 0.525(2) 0.022(10) Uani 1 1 d . U . . .
O35 O 0.440(2) 0.451(2) 0.596(2) 0.045(7) Uani 1 1 d . U . . .
O36 O 0.764(3) 0.633(3) 0.463(2) 0.057(9) Uani 1 1 d . U . . .
O41 O 0.792(2) 0.9487(19) 0.7248(18) 0.035(6) Uani 1 1 d . U . . .
O42 O 0.836(4) 0.611(4) 0.635(3) 0.056(12) Uani 1 1 d . . . . .
O46 O 0.375(4) 0.592(3) 0.959(3) 0.054(13) Uani 1 1 d . . . . .
O49 O 0.843(3) 0.509(2) 0.7421(17) 0.049(7) Uani 1 1 d . . . . .
O51 O 0.652(3) 0.480(3) 0.571(2) 0.046(8) Uani 1 1 d . . . . .
O52 O 0.709(2) 0.382(2) 0.673(2) 0.042(7) Uani 1 1 d . U . . .
O53 O 0.764(2) 0.506(2) 0.9036(19) 0.043(7) Uani 1 1 d . . . . .
O54 O 0.569(2) 0.261(2) 0.5200(19) 0.043(7) Uani 1 1 d . U . . .
O55 O 0.343(3) 0.425(4) 0.820(3) 0.043(10) Uani 1 1 d . . . . .
O56 O 0.532(3) 0.746(3) 1.051(2) 0.049(9) Uani 1 1 d . . . . .
C57 C 0.698(3) 1.107(3) 0.628(3) 0.033(11) Uani 1 1 d . U . . .
H57 H 0.754004 1.164121 0.651884 0.040 Uiso 1 1 calc R U . . .
O60 O 0.484(4) 0.338(5) 0.701(3) 0.09(2) Uani 1 1 d . . . . .
N62 N 0.976(3) 0.986(3) 0.3577(19) 0.043(12) Uani 1 1 d G . . . .
C82 C 1.056(3) 0.921(3) 0.348(2) 0.063(15) Uani 1 1 d G U . . .
H82 H 1.074577 0.894444 0.399415 0.076 Uiso 1 1 calc R U . . .
C128 C 1.110(3) 0.894(3) 0.264(3) 0.07(2) Uani 1 1 d G . . . .
H128 H 1.165625 0.849489 0.258038 0.085 Uiso 1 1 calc R U . . .
C35 C 1.084(3) 0.933(3) 0.190(2) 0.079(18) Uani 1 1 d G U . . .
H35 H 1.120756 0.914486 0.132349 0.095 Uiso 1 1 calc R U . . .
C79 C 1.003(3) 0.998(3) 0.199(2) 0.051(13) Uani 1 1 d G U . . .
C76 C 0.949(3) 1.025(2) 0.283(2) 0.027(10) Uani 1 1 d G U . . .
O63 O 0.843(4) 0.779(4) 0.779(3) 0.061(13) Uani 1 1 d . . . . .
O64 O 0.659(3) 0.928(2) 1.076(2) 0.051(7) Uani 1 1 d . U . . .
C65 C 0.584(4) 1.101(3) 0.676(3) 0.038(10) Uani 1 1 d . U . . .
H65 H 0.571682 1.153996 0.729740 0.046 Uiso 1 1 calc R U . . .
C67 C 1.039(4) 1.109(3) 0.614(3) 0.029(11) Uani 1 1 d . U . . .
O68 O 0.928(3) 0.671(2) 0.898(2) 0.053(7) Uani 1 1 d . U . . .
O69 O 0.707(4) 0.872(4) 0.887(4) 0.065(12) Uani 1 1 d . U . . .
O70 O 0.287(3) 0.713(2) 0.826(2) 0.057(9) Uani 1 1 d . . . . .
C74 C 0.509(4) 1.026(3) 0.646(3) 0.036(11) Uani 1 1 d . U . . .
H74 H 0.440498 1.023723 0.676348 0.043 Uiso 1 1 calc R U . . .
C78 C 0.258(4) 0.205(3) 0.464(2) 0.055(12) Uani 1 1 d D U . . .
H78 H 0.245667 0.241017 0.526515 0.066 Uiso 1 1 calc R U . . .
C86 C 0.973(5) 1.245(4) 0.592(4) 0.052(14) Uani 1 1 d . U . . .
H86 H 0.924698 1.275917 0.559258 0.062 Uiso 1 1 calc R U . . .
C90 C 0.445(4) 0.864(4) 0.527(4) 0.054(13) Uani 1 1 d D U . . .
H90 H 0.375266 0.857917 0.556138 0.065 Uiso 1 1 calc R U . . .
C93 C 0.460(3) 0.792(4) 0.448(3) 0.046(11) Uani 1 1 d D U . . .
H93 H 0.403338 0.735802 0.424467 0.055 Uiso 1 1 calc R U . . .
C101 C 0.760(2) 0.812(2) 0.3139(18) 0.042(10) Uani 1 1 d G U . . .
H101 H 0.828726 0.816338 0.283473 0.051 Uiso 1 1 calc R U . . .
C45 C 0.673(3) 0.734(2) 0.2752(19) 0.069(15) Uani 1 1 d G U . . .
H45 H 0.682993 0.684323 0.218360 0.082 Uiso 1 1 calc R U . . .
C3 C 0.572(2) 0.728(2) 0.320(2) 0.079(19) Uani 1 1 d G U . . .
H3 H 0.513025 0.674210 0.293373 0.095 Uiso 1 1 calc R U . . .
C22 C 0.5578(19) 0.800(2) 0.4030(19) 0.026(9) Uani 1 1 d DG . . . .
C50 C 0.644(2) 0.879(2) 0.4417(15) 0.037(13) Uani 1 1 d G . . . .
N12 N 0.7453(19) 0.8846(18) 0.3972(17) 0.020(7) Uani 1 1 d G U . . .
C16 C 1.053(4) 1.311(3) 0.661(3) 0.044(10) Uani 1 1 d . U . . .
H16 H 1.046031 1.380982 0.684500 0.052 Uiso 1 1 calc R U . . .
C17 C 1.130(3) 1.278(3) 0.691(3) 0.035(9) Uani 1 1 d . U . . .
H17 H 1.190213 1.324012 0.727382 0.042 Uiso 1 1 calc R U . . .
C1 C 1.132(5) 1.162(4) 0.671(4) 0.049(12) Uani 1 1 d D U . . .
C24 C 1.202(2) 1.023(2) 0.702(2) 0.028(8) Uani 1 1 d D U . . .
H24 H 1.255733 0.992146 0.728566 0.034 Uiso 1 1 calc R U . . .
C26 C 0.862(5) 1.088(5) 0.126(4) 0.064(15) Uani 1 1 d . U . . .
H26 H 0.820613 1.093742 0.072792 0.076 Uiso 1 1 calc R U . . .
C31 C 0.316(4) 0.125(4) 0.445(3) 0.056(14) Uani 1 1 d D U . . .
H31 H 0.320091 0.088379 0.491419 0.067 Uiso 1 1 calc R U . . .
C39 C 1.207(5) 1.124(3) 0.715(5) 0.073(19) Uani 1 1 d D U . . .
H39 H 1.264845 1.169574 0.755014 0.088 Uiso 1 1 calc R U . . .
O19 O 0.368(3) 0.7179(19) 0.6592(17) 0.044(7) Uani 1 1 d . . . . .
O13 O 0.514(3) 0.866(3) 0.918(2) 0.060(9) Uani 1 1 d . U . . .
C58 C 0.735(4) 0.405(4) 0.121(3) 0.063(12) Uani 1 1 d D U . . .
H58 H 0.793701 0.461480 0.138887 0.075 Uiso 1 1 calc R U . . .
C4 C 0.745(4) 0.331(3) 0.042(3) 0.056(14) Uani 1 1 d D U . . .
H4 H 0.813005 0.336438 0.009419 0.068 Uiso 1 1 calc R U . . .
W2 W 0.7684(3) 0.4116(2) 0.79107(19) 0.0467(9) Uani 1 1 d . . . . .
O2 O 0.443(3) 0.245(2) 0.831(2) 0.046(7) Uani 1 1 d . U . . .
N16 N 0.254(2) 0.272(2) 0.034(2) 0.039(12) Uani 1 1 d G . . . .
C5 C 0.264(3) 0.378(2) 0.056(3) 0.08(2) Uani 1 1 d G . . . .
H5 H 0.324701 0.418466 0.095059 0.097 Uiso 1 1 calc R U . . .
C59 C 0.184(3) 0.4241(19) 0.019(3) 0.051(12) Uani 1 1 d G U . . .
H59 H 0.190973 0.496562 0.033910 0.062 Uiso 1 1 calc R U . . .
C48 C 0.095(3) 0.364(3) -0.039(2) 0.054(13) Uani 1 1 d G U . . .
H48 H 0.040672 0.396104 -0.063409 0.065 Uiso 1 1 calc R U . . .
C12 C 0.085(3) 0.258(3) -0.060(2) 0.053(13) Uani 1 1 d G U . . .
C11 C 0.165(3) 0.2119(19) -0.024(2) 0.032(10) Uani 1 1 d G U . . .
N19 N 0.233(3) 0.064(2) 0.008(2) 0.046(15) Uani 1 1 d G . . . .
C33 C 0.152(3) 0.0956(18) -0.041(2) 0.048(18) Uani 1 1 d G . . . .
C8 C 0.076(2) 0.023(2) -0.104(2) 0.034(10) Uani 1 1 d G . . . .
C19 C 0.081(2) -0.080(2) -0.117(2) 0.073(19) Uani 1 1 d G U . . .
H19 H 0.028991 -0.129669 -0.160057 0.088 Uiso 1 1 calc R U . . .
C7 C 0.163(3) -0.1118(18) -0.068(2) 0.031(9) Uani 1 1 d G U . . .
H7 H 0.166332 -0.182682 -0.077564 0.037 Uiso 1 1 calc R U . . .
C6 C 0.239(2) -0.040(2) -0.006(2) 0.043(13) Uani 1 1 d G U . . .
H6 H 0.294628 -0.061140 0.027648 0.052 Uiso 1 1 calc R U . . .
C10 C -0.009(4) 0.149(5) -0.135(3) 0.055(12) Uani 1 1 d . U . . .
H10 H -0.065313 0.166079 -0.171394 0.066 Uiso 1 1 calc R U . . .
C9 C -0.008(4) 0.071(4) -0.142(3) 0.041(12) Uani 1 1 d . . . . .
H9 H -0.069051 0.025376 -0.177488 0.049 Uiso 1 1 calc R U . . .
N34 N 0.217(3) 0.212(3) 0.2234(17) 0.049(14) Uani 1 1 d G . . . .
C109 C 0.131(3) 0.273(3) 0.231(2) 0.044(11) Uani 1 1 d G U . . .
H109 H 0.101677 0.286514 0.176710 0.052 Uiso 1 1 calc R U . . .
C126 C 0.090(3) 0.313(3) 0.319(3) 0.12(4) Uani 1 1 d G . . . .
H126 H 0.031806 0.354281 0.324064 0.149 Uiso 1 1 calc R U . . .
C41 C 0.134(3) 0.292(3) 0.3985(19) 0.062(14) Uani 1 1 d G U . . .
H41 H 0.105249 0.319900 0.458325 0.075 Uiso 1 1 calc R U . . .
C80 C 0.219(3) 0.232(3) 0.3907(18) 0.050(13) Uani 1 1 d DG . . . .
C13 C 0.260(3) 0.191(3) 0.303(2) 0.048(14) Uani 1 1 d G U . . .
C47 C 0.950(4) 1.038(4) 0.120(3) 0.056(12) Uani 1 1 d . U . . .
H47 H 0.985820 1.025894 0.061806 0.067 Uiso 1 1 calc R U . . .
O16 O 0.342(2) 0.5295(19) 0.6949(16) 0.040(6) Uani 1 1 d . . . . .
O5W O 0.089(4) 0.548(5) 0.545(4) 0.12(2) Uani 1 1 d . . . . .
O1W O 0.116(5) 0.675(5) 0.005(5) 0.15(3) Uani 1 1 d . . . . .
O2W O 0.313(4) 0.797(4) 1.104(3) 0.098(16) Uani 1 1 d . . . . .
O3W O -0.058(4) 0.546(4) 0.369(4) 0.123(18) Uani 1 1 d . . . . .
O6 O 0.613(5) 0.650(5) 0.895(4) 0.015(11) Uani 0.5 1 d . U P . .
O1 O 0.608(5) 0.716(4) 0.810(4) 0.016(12) Uani 0.5 1 d . U P . .
O3 O 0.587(6) 0.553(5) 0.683(5) 0.023(14) Uani 0.5 1 d . U P . .
O4 O 0.659(6) 0.645(5) 0.756(5) 0.061(15) Uani 0.5 1 d . U P . .
O12 O 0.726(3) 0.584(5) 0.816(4) 0.017(11) Uani 0.5 1 d D U P . .
O17 O 0.593(5) 0.487(4) 0.754(4) 0.017(11) Uani 0.5 1 d . U P . .
O7 O 0.484(4) 0.629(5) 0.756(5) 0.035(14) Uani 0.5 1 d D U P . .
O5 O 0.516(2) 0.548(2) 0.846(2) 0.001(6) Uiso 0.5 1 d D U P . .
O20 O 0.744(2) 0.780(2) 1.0223(19) 0.038(6) Uani 1 1 d . U . . .
O4W O 0.912(7) 1.426(6) 0.522(6) 0.16(3) Uani 1 1 d . U . . .

loop_
_atom_site_aniso_label
_atom_site_aniso_U_11
_atom_site_aniso_U_22
_atom_site_aniso_U_33
_atom_site_aniso_U_23
_atom_site_aniso_U_13
_atom_site_aniso_U_12
W1 0.0417(16) 0.0227(14) 0.0320(14) 0.0080(10) -0.0047(11) 0.0055(11)
W3 0.102(3) 0.043(2) 0.0342(19) 0.0078(15) -0.0346(18) -0.0051(19)
W4 0.057(2) 0.0432(19) 0.0227(15) 0.0097(13) -0.0071(12) 0.0014(14)
W5 0.061(2) 0.0223(14) 0.0273(14) -0.0052(11) -0.0110(12) 0.0132(13)
W6 0.0536(19) 0.0449(19) 0.0215(14) 0.0093(13) -0.0038(12) 0.0047(14)
W7 0.0435(17) 0.0218(14) 0.0340(15) 0.0077(11) -0.0030(11) 0.0063(11)
W8 0.064(2) 0.0221(15) 0.0272(14) -0.0048(11) -0.0125(13) 0.0132(13)
W9 0.084(3) 0.0240(15) 0.0349(17) 0.0083(12) 0.0097(15) 0.0246(15)
W10 0.094(3) 0.042(2) 0.0292(17) 0.0082(14) -0.0226(16) -0.0029(18)
W11 0.078(3) 0.072(3) 0.060(2) 0.009(2) -0.0007(18) -0.011(2)
P12 0.032(3) 0.012(3) 0.010(2) 0.0013(19) -0.002(2) -0.004(2)
W13 0.092(3) 0.052(2) 0.057(2) 0.0084(17) 0.0252(19) 0.0059(19)
Zn14 0.038(5) 0.029(4) 0.027(4) 0.003(3) -0.005(3) 0.009(3)
Zn15 0.038(5) 0.037(4) 0.026(4) 0.008(3) -0.004(3) 0.007(3)
N7 0.024(9) 0.024(9) 0.024(9) 0.006(3) 0.0009(14) 0.0034(19)
N8 0.05(2) 0.05(2) 0.022(16) 0.011(13) -0.001(12) 0.024(15)
C44 0.037(13) 0.037(13) 0.037(13) 0.010(4) 0.0016(15) 0.005(2)
C36 0.03(2) 0.020(19) 0.03(2) 0.016(14) -0.007(14) 0.002(14)
C42 0.033(11) 0.033(11) 0.033(11) 0.009(3) 0.0016(15) 0.005(2)
C2 0.021(8) 0.020(8) 0.021(8) 0.006(2) 0.0009(14) 0.0030(17)
C18 0.033(12) 0.033(12) 0.033(12) 0.009(3) 0.0016(15) 0.005(2)
O9 0.07(3) 0.05(2) 0.028(17) 0.014(14) -0.011(15) -0.001(17)
O10 0.03(2) 0.05(3) 0.08(3) -0.03(2) -0.02(2) 0.000(17)
O11 0.05(3) 0.09(3) 0.023(17) -0.021(18) -0.025(16) 0.04(2)
N13 0.047(12) 0.047(12) 0.047(12) 0.012(3) 0.0021(15) 0.007(2)
C61 0.050(13) 0.050(13) 0.050(13) 0.013(4) 0.0022(15) 0.007(2)
C14 0.03(2) 0.07(3) 0.03(2) 0.04(2) -0.014(17) -0.01(2)
C15 0.07(4) 0.08(4) 0.04(3) 0.01(2) 0.01(2) 0.02(3)
C116 0.12(5) 0.05(3) 0.05(3) 0.00(2) -0.03(3) 0.05(3)
C100 0.033(9) 0.033(9) 0.033(9) 0.009(3) 0.0014(14) 0.0050(19)
O14 0.063(14) 0.063(14) 0.063(14) 0.017(4) 0.003(3) 0.009(3)
O15 0.05(3) 0.08(3) 0.06(3) 0.02(2) 0.00(2) 0.02(2)
N17 0.034(9) 0.034(9) 0.034(9) 0.009(3) 0.0015(14) 0.0050(18)
C89 0.033(9) 0.033(9) 0.033(9) 0.008(3) 0.0016(14) 0.0049(18)
C111 0.032(8) 0.032(8) 0.032(8) 0.008(3) 0.0014(14) 0.0046(18)
C75 0.034(9) 0.033(9) 0.034(9) 0.009(3) 0.0014(14) 0.0043(19)
C37 0.054(13) 0.054(13) 0.054(13) 0.014(4) 0.0023(15) 0.008(2)
C43 0.030(11) 0.030(11) 0.030(11) 0.008(3) 0.0015(14) 0.004(2)
N20 0.03(2) 0.06(3) 0.009(18) 0.001(18) -0.017(15) 0.00(2)
C66 0.033(10) 0.033(10) 0.033(10) 0.009(3) 0.0017(14) 0.0046(19)
C136 0.09(4) 0.05(2) 0.03(2) 0.019(18) 0.02(2) 0.03(3)
C117 0.08(4) 0.06(3) 0.04(3) 0.00(2) 0.01(2) 0.03(3)
C103 0.039(10) 0.039(10) 0.039(10) 0.010(3) 0.0020(14) 0.005(2)
C87 0.043(12) 0.043(12) 0.043(12) 0.011(3) 0.0020(15) 0.006(2)
N21 0.07(3) 0.05(2) 0.034(18) 0.011(14) 0.004(15) 0.05(2)
C72 0.035(10) 0.035(10) 0.035(10) 0.009(3) 0.0015(14) 0.0050(19)
C127 0.12(6) 0.11(6) 0.07(4) 0.04(4) 0.02(4) 0.08(5)
C132 0.17(9) 0.20(9) 0.08(5) 0.10(6) -0.03(5) 0.06(7)
C120 0.08(4) 0.07(4) 0.09(4) 0.07(4) 0.01(3) 0.01(3)
C97 0.066(16) 0.066(16) 0.066(16) 0.018(4) 0.0030(15) 0.010(3)
N23 0.033(11) 0.033(11) 0.033(11) 0.009(3) 0.0014(15) 0.005(2)
O24 0.05(2) 0.06(2) 0.036(15) 0.028(13) -0.003(12) 0.036(16)
O26 0.034(6) 0.034(6) 0.033(6) 0.009(2) 0.0013(14) 0.0048(16)
C27 0.033(10) 0.033(10) 0.033(10) 0.009(3) 0.0013(14) 0.005(2)
O28 0.038(6) 0.038(6) 0.038(6) 0.010(2) 0.0018(14) 0.0054(16)
O29 0.11(5) 0.05(2) 0.13(4) 0.04(2) -0.04(3) 0.02(3)
O30 0.039(7) 0.038(7) 0.037(7) 0.010(3) 0.002(3) 0.005(3)
O31 0.042(9) 0.043(9) 0.043(9) 0.011(3) 0.001(3) 0.006(3)
O32 0.047(7) 0.046(7) 0.047(7) 0.013(2) 0.0020(14) 0.0064(17)
O33 0.044(7) 0.044(7) 0.044(7) 0.012(2) 0.0019(14) 0.0063(17)
C34 0.022(10) 0.022(10) 0.022(10) 0.006(3) 0.0009(14) 0.003(2)
O35 0.045(7) 0.044(7) 0.045(7) 0.012(2) 0.0020(14) 0.0063(16)
O36 0.057(9) 0.057(9) 0.057(9) 0.015(3) 0.004(3) 0.008(3)
O41 0.036(6) 0.034(6) 0.035(6) 0.010(3) 0.001(3) 0.004(3)
O42 0.04(2) 0.06(2) 0.07(3) 0.01(2) -0.005(18) 0.035(18)
O46 0.05(2) 0.07(3) 0.021(15) -0.026(16) -0.017(14) -0.003(18)
O49 0.09(2) 0.041(16) 0.017(12) 0.002(10) 0.011(13) 0.011(16)
O51 0.042(18) 0.07(2) 0.030(16) 0.016(15) -0.015(13) 0.023(14)
O52 0.042(7) 0.042(7) 0.042(7) 0.011(2) 0.0019(14) 0.0060(16)
O53 0.041(17) 0.055(17) 0.044(16) 0.027(13) 0.010(12) 0.017(13)
O54 0.043(7) 0.043(7) 0.043(7) 0.010(3) 0.003(3) 0.006(3)
O55 0.034(19) 0.07(3) 0.020(14) -0.005(14) -0.002(12) 0.018(16)
O56 0.06(2) 0.046(19) 0.05(2) 0.035(17) 0.004(17) -0.001(14)
C57 0.033(11) 0.033(11) 0.033(11) 0.009(3) 0.0016(14) 0.005(2)
O60 0.09(3) 0.20(5) 0.029(17) 0.06(2) 0.017(16) 0.10(3)
N62 0.03(3) 0.03(2) 0.05(3) 0.01(2) -0.01(2) -0.008(18)
C82 0.063(15) 0.063(15) 0.063(15) 0.017(4) 0.0029(15) 0.009(3)
C128 0.05(4) 0.05(4) 0.11(6) 0.02(3) 0.02(4) 0.02(3)
C35 0.079(18) 0.079(18) 0.079(18) 0.021(5) 0.0038(16) 0.011(3)
C79 0.051(13) 0.051(13) 0.051(13) 0.013(4) 0.0025(15) 0.007(2)
C76 0.027(10) 0.027(10) 0.027(10) 0.007(3) 0.0016(14) 0.0037(19)
O63 0.06(3) 0.05(2) 0.06(3) -0.01(2) -0.01(2) 0.006(18)
O64 0.051(8) 0.050(8) 0.050(8) 0.012(3) 0.003(3) 0.007(3)
C65 0.038(10) 0.038(10) 0.038(10) 0.010(3) 0.0018(14) 0.0057(19)
C67 0.029(11) 0.029(11) 0.029(11) 0.007(3) 0.0014(14) 0.004(2)
O68 0.053(7) 0.052(7) 0.053(7) 0.014(2) 0.0023(14) 0.0073(17)
O69 0.065(12) 0.065(12) 0.065(12) 0.017(3) 0.0030(15) 0.010(2)
O70 0.08(2) 0.034(16) 0.06(2) 0.011(13) -0.003(17) 0.021(16)
C74 0.036(11) 0.036(11) 0.036(11) 0.009(3) 0.0018(14) 0.005(2)
C78 0.055(13) 0.055(13) 0.055(13) 0.015(4) 0.0027(15) 0.008(2)
C86 0.052(14) 0.052(14) 0.052(14) 0.014(4) 0.0024(15) 0.007(2)
C90 0.054(13) 0.054(13) 0.054(13) 0.014(4) 0.0026(15) 0.007(2)
C93 0.046(11) 0.046(11) 0.046(11) 0.012(3) 0.0019(14) 0.006(2)
C101 0.043(10) 0.042(10) 0.042(10) 0.011(3) 0.0020(14) 0.006(2)
C45 0.069(15) 0.069(15) 0.069(15) 0.018(4) 0.0031(15) 0.010(3)
C3 0.079(19) 0.079(19) 0.079(19) 0.021(5) 0.0036(16) 0.011(3)
C22 0.05(2) 0.017(16) 0.013(14) 0.011(11) -0.016(13) -0.012(13)
C50 0.03(2) 0.05(2) 0.04(2) 0.025(17) -0.021(15) 0.002(15)
N12 0.020(7) 0.020(7) 0.020(7) 0.005(2) 0.0005(14) 0.0030(16)
C16 0.044(11) 0.044(11) 0.044(11) 0.011(3) 0.0020(14) 0.006(2)
C17 0.035(10) 0.035(10) 0.035(10) 0.009(3) 0.0017(14) 0.0046(19)
C1 0.049(12) 0.049(12) 0.049(12) 0.013(4) 0.0023(15) 0.007(2)
C24 0.028(8) 0.028(8) 0.028(8) 0.008(2) 0.0014(14) 0.0040(17)
C26 0.064(15) 0.064(15) 0.063(15) 0.017(4) 0.0030(15) 0.009(3)
C31 0.056(14) 0.056(14) 0.056(14) 0.015(4) 0.0026(15) 0.008(2)
C39 0.073(19) 0.073(19) 0.073(19) 0.019(5) 0.0034(16) 0.010(3)
O19 0.07(2) 0.027(14) 0.029(13) -0.004(10) 0.008(13) -0.006(13)
O13 0.060(9) 0.060(9) 0.060(9) 0.016(3) 0.0030(14) 0.0086(18)
C58 0.063(12) 0.063(12) 0.063(12) 0.017(3) 0.0029(15) 0.009(2)
C4 0.07(3) 0.08(3) 0.03(2) 0.031(15) 0.02(2) 0.00(3)
W2 0.082(3) 0.0250(15) 0.0393(17) 0.0091(12) 0.0124(15) 0.0265(15)
O2 0.047(7) 0.046(7) 0.046(7) 0.013(3) 0.003(3) 0.006(3)
N16 0.05(3) 0.03(2) 0.05(3) 0.03(2) 0.03(2) 0.011(19)
C5 0.09(4) 0.10(5) 0.09(4) 0.07(4) 0.04(3) 0.04(3)
C59 0.052(12) 0.051(12) 0.051(12) 0.014(3) 0.0024(15) 0.007(2)
C48 0.04(3) 0.11(4) 0.03(2) 0.04(2) 0.005(14) 0.02(2)
C12 0.053(13) 0.053(13) 0.053(13) 0.014(4) 0.0025(15) 0.007(2)
C11 0.032(10) 0.032(10) 0.032(10) 0.009(3) 0.0015(14) 0.0046(19)
N19 0.07(3) 0.04(2) 0.021(16) 0.004(13) 0.010(14) -0.011(16)
C33 0.02(2) 0.10(4) 0.021(19) 0.02(2) -0.018(14) -0.031(19)
C8 0.03(2) 0.06(3) 0.012(16) 0.001(16) 0.004(13) -0.001(17)
C19 0.073(19) 0.073(19) 0.073(19) 0.019(5) 0.0035(16) 0.010(3)
C7 0.031(9) 0.031(9) 0.031(9) 0.008(3) 0.0014(14) 0.0044(18)
C6 0.043(13) 0.043(13) 0.043(13) 0.012(4) 0.0020(15) 0.006(2)
C10 0.055(12) 0.055(12) 0.055(12) 0.015(3) 0.0025(15) 0.008(2)
C9 0.03(2) 0.07(3) 0.03(2) 0.027(19) -0.019(14) -0.013(18)
N34 0.06(3) 0.06(3) 0.04(3) 0.03(2) 0.00(2) -0.01(2)
C109 0.044(11) 0.044(11) 0.044(11) 0.012(3) 0.0021(14) 0.006(2)
C126 0.15(9) 0.20(10) 0.08(6) 0.10(6) 0.06(5) 0.11(8)
C41 0.062(14) 0.062(14) 0.062(14) 0.016(4) 0.0030(15) 0.009(2)
C80 0.06(3) 0.07(3) 0.014(17) 0.010(16) -0.004(16) -0.03(2)
C13 0.047(14) 0.048(14) 0.048(14) 0.013(4) 0.0024(15) 0.007(2)
C47 0.056(12) 0.056(12) 0.056(12) 0.015(3) 0.0028(15) 0.008(2)
O16 0.051(17) 0.045(15) 0.024(12) 0.013(10) -0.005(11) 0.000(12)
O5W 0.11(4) 0.19(6) 0.08(3) 0.02(3) -0.01(3) 0.12(4)
O1W 0.13(5) 0.10(4) 0.19(7) -0.02(4) 0.11(5) -0.04(3)
O2W 0.12(4) 0.10(3) 0.06(3) -0.01(2) -0.02(2) 0.07(3)
O3W 0.12(4) 0.14(4) 0.13(4) 0.05(3) 0.05(3) 0.08(3)
O6 0.015(12) 0.015(12) 0.015(12) 0.004(3) 0.0007(15) 0.002(2)
O1 0.016(12) 0.016(12) 0.016(12) 0.004(3) 0.0007(15) 0.002(2)
O3 0.023(14) 0.022(14) 0.022(14) 0.006(4) 0.0011(15) 0.003(2)
O4 0.061(15) 0.061(15) 0.061(15) 0.016(4) 0.0028(15) 0.009(3)
O12 0.017(11) 0.017(11) 0.017(11) 0.005(3) 0.0009(14) 0.002(2)
O17 0.017(11) 0.017(11) 0.017(11) 0.004(3) 0.0007(15) 0.002(2)
O7 0.06(2) 0.01(2) 0.03(3) 0.002(17) -0.02(2) 0.005(19)
O20 0.038(6) 0.038(6) 0.038(6) 0.010(2) 0.0017(14) 0.0051(16)
O4W 0.16(3) 0.16(3) 0.16(3) 0.043(8) 0.008(3) 0.023(5)

loop_
_atom_type_symbol
_atom_type_description
_atom_type_scat_dispersion_real
_atom_type_scat_dispersion_imag
_atom_type_scat_source
C C 0.0033 0.0016 'International Tables Vol C Tables 4.2.6.8 and 6.1.1.4'
H H 0.0000 0.0000 'International Tables Vol C Tables 4.2.6.8 and 6.1.1.4'
N N 0.0061 0.0033 'International Tables Vol C Tables 4.2.6.8 and 6.1.1.4'
O O 0.0106 0.0060 'International Tables Vol C Tables 4.2.6.8 and 6.1.1.4'
P P 0.1023 0.0942 'International Tables Vol C Tables 4.2.6.8 and 6.1.1.4'
Zn Zn 0.2839 1.4301 'International Tables Vol C Tables 4.2.6.8 and 6.1.1.4'
W W -0.8490 6.8722 'International Tables Vol C Tables 4.2.6.8 and 6.1.1.4'

loop_
_geom_angle_atom_site_label_1
_geom_angle_atom_site_label_2
_geom_angle_atom_site_label_3
_geom_angle
_geom_angle_site_symmetry_1
_geom_angle_site_symmetry_3
_geom_angle_publ_flag
O10 W1 O69 154(2) . . ?
O10 W1 O1 92(2) . . ?
O33 W1 O10 88.5(16) . . ?
O33 W1 O69 82.9(17) . . ?
O33 W1 O1 71.2(16) . . ?
O41 W1 O10 97.7(19) . . ?
O41 W1 O33 99.6(13) . . ?
O41 W1 O63 102.7(19) . . ?
O41 W1 O69 108.0(16) . . ?
O41 W1 O1 166.8(15) . . ?
O63 W1 O10 96(2) . . ?
O63 W1 O33 156.4(19) . . ?
O63 W1 O69 83(2) . . ?
O63 W1 O1 85(2) . . ?
O69 W1 O1 62.3(19) . . ?
O9 W3 O53 115.8(17) . . ?
O9 W3 O68 91.6(18) . . ?
O9 W3 O12 157.8(18) . . ?
O9 W3 O20 97.8(17) . . ?
O32 W3 O9 106.3(19) . . ?
O32 W3 O53 74.5(13) . . ?
O32 W3 O68 160.6(13) . . ?
O32 W3 O12 88.6(17) . . ?
O32 W3 O20 86.0(12) . . ?
O53 W3 O68 91.0(12) . . ?
O53 W3 O12 51.6(17) . . ?
O53 W3 O20 144.6(11) . . ?
O68 W3 O12 72.2(15) . . ?
O20 W3 O68 99.4(11) . . ?
O20 W3 O12 99.7(15) . . ?
O11 W4 O32 84.2(16) . . ?
O11 W4 O56 164.3(19) . . ?
O11 W4 O6 93(2) . . ?
O11 W4 O5 60.8(16) . . ?
O30 W4 O11 105.6(18) . . ?
O30 W4 O32 102.1(13) . . ?
O30 W4 O46 106.0(18) . . ?
O30 W4 O56 89.7(13) . . ?
O30 W4 O6 152.9(18) . . ?
O30 W4 O5 165.4(12) . . ?
O32 W4 O6 59.7(17) . . ?
O32 W4 O5 82.8(11) . . ?
O46 W4 O11 85.6(18) . . ?
O46 W4 O32 151.8(17) . . ?
O46 W4 O56 93.4(19) . . ?
O46 W4 O6 95(2) . . ?
O46 W4 O5 69.3(15) . . ?
O56 W4 O32 89.5(14) . . ?
O56 W4 O6 71.4(17) . . ?
O56 W4 O5 104.2(11) . . ?
O5 W4 O6 40.6(16) . . ?
O35 W5 O52 144.3(12) . . ?
O35 W5 O3 62.4(19) . . ?
O35 W5 O17 82.5(16) . . ?
O51 W5 O35 87.7(13) . . ?
O51 W5 O52 80.6(13) . . ?
O51 W5 O60 145(2) . . ?
O51 W5 O3 54(2) . . ?
O51 W5 O17 84.3(17) . . ?
O52 W5 O3 83.8(19) . . ?
O52 W5 O17 62.9(15) . . ?
O54 W5 O35 117.4(13) . . ?
O54 W5 O51 113.3(14) . . ?
O54 W5 O52 98.2(13) . . ?
O54 W5 O60 101(2) . . ?
O54 W5 O3 166(2) . . ?
O54 W5 O17 152.7(17) . . ?
O60 W5 O35 81.2(15) . . ?
O60 W5 O52 89.3(15) . . ?
O60 W5 O3 92(3) . . ?
O60 W5 O17 61(2) . . ?
O17 W5 O3 39(2) . . ?
O10 W6 O42 92.4(19) . . ?
O10 W6 O3 96(2) . . ?
O28 W6 O10 88.6(15) . . ?
O28 W6 O42 160.1(18) . . ?
O28 W6 O51 81.3(12) . . ?
O28 W6 O3 71.3(18) . . ?
O36 W6 O10 95(2) . . ?
O36 W6 O28 103.3(14) . . ?
O36 W6 O42 96.4(19) . . ?
O36 W6 O51 118.5(14) . . ?
O36 W6 O3 167.4(19) . . ?
O42 W6 O3 89(2) . . ?
O51 W6 O10 146(2) . . ?
O51 W6 O42 86.9(17) . . ?
O51 W6 O3 50.2(18) . . ?
O11 W7 O26 85.0(16) . . ?
O11 W7 O55 85.9(17) . . ?
O11 W7 O60 155(3) . . ?
O11 W7 O17 97(2) . . ?
O11 W7 O5 62.8(19) . . ?
O26 W7 O17 60.1(15) . . ?
O26 W7 O5 82.8(11) . . ?
O55 W7 O26 152.8(18) . . ?
O55 W7 O17 96(2) . . ?
O55 W7 O5 70.2(17) . . ?
O60 W7 O26 86.9(17) . . ?
O60 W7 O55 90.9(17) . . ?
O60 W7 O17 59(2) . . ?
O60 W7 O5 93(2) . . ?
O2 W7 O11 111(2) . . ?
O2 W7 O26 97.5(13) . . ?
O2 W7 O55 109.8(19) . . ?
O2 W7 O60 94(2) . . ?
O2 W7 O17 143.5(16) . . ?
O2 W7 O5 173.4(12) . . ?
O5 W7 O17 41.7(13) . . ?
O56 W8 O6 69.7(18) . . ?
O64 W8 O56 90.4(15) . . ?
O64 W8 O69 106.2(19) . . ?
O64 W8 O13 104.4(16) . . ?
O64 W8 O6 150.6(18) . . ?
O64 W8 O20 84.1(14) . . ?
O69 W8 O56 163.3(18) . . ?
O69 W8 O13 82(2) . . ?
O69 W8 O6 94(2) . . ?
O69 W8 O20 96.3(19) . . ?
O13 W8 O56 95.9(15) . . ?
O13 W8 O6 99.2(19) . . ?
O13 W8 O20 171.5(14) . . ?
O20 W8 O56 83.4(13) . . ?
O20 W8 O6 72.6(17) . . ?
O24 W9 O33 98.7(18) . . ?
O24 W9 O70 87.7(18) . . ?
O24 W9 O19 89.6(17) . . ?
O24 W9 O13 99.5(17) . . ?
O24 W9 O7 157(2) . . ?
O33 W9 O70 173.4(11) . . ?
O33 W9 O13 78.9(13) . . ?
O33 W9 O7 96.0(19) . . ?
O70 W9 O7 77.4(19) . . ?
O19 W9 O33 98.6(12) . . ?
O19 W9 O70 80.0(12) . . ?
O19 W9 O13 170.8(13) . . ?
O19 W9 O7 71.4(17) . . ?
O13 W9 O70 101.4(13) . . ?
O13 W9 O7 100.0(17) . . ?
O15 W10 O28 101(2) . . ?
O15 W10 O35 110(2) . . ?
O15 W10 O19 90(2) . . ?
O15 W10 O16 110(2) . . ?
O15 W10 O7 155(2) . . ?
O28 W10 O19 100.8(11) . . ?
O28 W10 O7 97.2(19) . . ?
O35 W10 O28 90.6(12) . . ?
O35 W10 O19 155.0(12) . . ?
O35 W10 O16 69.9(13) . . ?
O35 W10 O7 86.2(17) . . ?
O19 W10 O7 70.4(16) . . ?
O16 W10 O28 146.9(12) . . ?
O16 W10 O19 89.2(11) . . ?
O16 W10 O7 56(2) . . ?
O31 W11 O42 100(2) . . ?
O31 W11 O49 107.2(19) . . ?
O31 W11 O63 108(2) . . ?
O31 W11 O68 88.7(16) . . ?
O31 W11 O12 155.0(19) . . ?
O42 W11 O49 80.6(19) . . ?
O42 W11 O63 93(2) . . ?
O42 W11 O68 169(2) . . ?
O42 W11 O12 95(2) . . ?
O49 W11 O63 144.4(19) . . ?
O49 W11 O68 90.8(12) . . ?
O49 W11 O12 55.7(18) . . ?
O63 W11 O68 90.5(17) . . ?
O63 W11 O12 91(2) . . ?
O68 W11 O12 74.6(16) . . ?
O6 P12 O3 177(5) . . ?
O6 P12 O12 77(3) . . ?
O6 P12 O17 117(3) . . ?
O6 P12 O7 106(4) . . ?
O6 P12 O5 66(3) . . ?
O1 P12 O6 71(3) . . ?
O1 P12 O3 112(4) . . ?
O1 P12 O12 105(3) . . ?
O1 P12 O17 173(4) . . ?
O1 P12 O7 72(3) . . ?
O1 P12 O5 117(3) . . ?
O3 P12 O12 103(4) . . ?
O3 P12 O7 74(4) . . ?
O3 P12 O5 111(3) . . ?
O4 P12 O6 110(5) . . ?
O4 P12 O1 61(4) . . ?
O4 P12 O3 72(5) . . ?
O4 P12 O12 72(5) . . ?
O4 P12 O17 115(4) . . ?
O4 P12 O7 103(5) . . ?
O4 P12 O5 177(5) . . ?
O17 P12 O3 61(3) . . ?
O17 P12 O12 77(3) . . ?
O17 P12 O7 104(4) . . ?
O17 P12 O5 68(2) . . ?
O7 P12 O12 175(5) . . ?
O5 P12 O12 107(3) . . ?
O5 P12 O7 78(3) . . ?
O29 W13 O70 85.3(17) . . ?
O29 W13 O7 157.4(18) . . ?
O46 W13 O29 99(2) . . ?
O46 W13 O70 97.1(16) . . ?
O46 W13 O7 95.8(19) . . ?
O55 W13 O29 99.6(18) . . ?
O55 W13 O46 81.5(18) . . ?
O55 W13 O70 175.0(17) . . ?
O55 W13 O7 99.7(18) . . ?
O70 W13 O7 75.7(17) . . ?
O16 W13 O29 115.8(19) . . ?
O16 W13 O46 145.0(15) . . ?
O16 W13 O55 86.0(14) . . ?
O16 W13 O70 92.5(12) . . ?
O16 W13 O7 54.3(17) . . ?
N8 Zn14 N13 98.1(13) . . ?
N8 Zn14 N17 75.9(12) . . ?
N8 Zn14 N16 100.4(14) . . ?
N8 Zn14 N19 95.3(13) . . ?
N8 Zn14 N34 164.6(13) . . ?
N13 Zn14 N17 88.9(13) . . ?
N13 Zn14 N16 161.5(14) . . ?
N13 Zn14 N19 97.5(14) . . ?
N13 Zn14 N34 71.8(12) . . ?
N17 Zn14 N34 92.0(12) . . ?
N16 Zn14 N17 96.9(12) . . ?
N16 Zn14 N19 79.4(13) . . ?
N16 Zn14 N34 90.4(13) . . ?
N19 Zn14 N17 169.9(13) . . ?
N19 Zn14 N34 97.4(14) . . ?
N7 Zn15 N21 95.9(14) . . ?
N7 Zn15 N23 93.7(14) . . ?
N7 Zn15 N62 165.7(14) . . ?
N7 Zn15 N12 79.0(12) . . ?
N20 Zn15 N7 99.8(15) . . ?
N20 Zn15 N21 163.5(15) . . ?
N20 Zn15 N23 77.6(13) . . ?
N20 Zn15 N62 86.3(13) . . ?
N20 Zn15 N12 94.3(11) . . ?
N21 Zn15 N23 96.4(15) . . ?
N21 Zn15 N62 79.5(12) . . ?
N21 Zn15 N12 93.7(13) . . ?
N23 Zn15 N62 100.2(14) . . ?
N23 Zn15 N12 168.1(13) . . ?
N62 Zn15 N12 87.8(12) . . ?
C34 N7 Zn15 114(2) . . ?
C57 N7 Zn15 131(3) . . ?
C57 N7 C34 116(3) . . ?
C44 N8 Zn14 115.8(16) . . ?
C44 N8 C18 120.0 . . ?
C18 N8 Zn14 124.0(16) . . ?
N8 C44 C36 120.0 . . ?
C43 C44 N8 118(3) . . ?
C43 C44 C36 122(3) . . ?
C44 C36 C42 120.0 . . ?
C4 C36 C44 114(2) . . ?
C4 C36 C42 126(2) . . ?
C36 C42 H42 120.0 . . ?
C2 C42 C36 120.0 . . ?
C2 C42 H42 120.0 . . ?
C42 C2 H2 120.0 . . ?
C18 C2 C42 120.0 . . ?
C18 C2 H2 120.0 . . ?
N8 C18 H18 120.0 . . ?
C2 C18 N8 120.0 . . ?
C2 C18 H18 120.0 . . ?
W6 O10 W1 134(3) . . ?
W7 O11 W4 140(3) . . ?
C61 N13 Zn14 115.6(16) . . ?
C61 N13 C100 120.0 . . ?
C100 N13 Zn14 122.7(17) . . ?
C14 C61 N13 120.0 . . ?
C13 C61 N13 119(3) . . ?
C13 C61 C14 121(3) . . ?
C61 C14 C15 120.0 . . ?
C31 C14 C61 115(3) . . ?
C31 C14 C15 125(3) . . ?
C14 C15 H15 120.0 . . ?
C116 C15 C14 120.0 . . ?
C116 C15 H15 120.0 . . ?
C15 C116 H116 120.0 . . ?
C15 C116 C100 120.0 . . ?
C100 C116 H116 120.0 . . ?
N13 C100 H100 120.0 . . ?
C116 C100 N13 120.0 . . ?
C116 C100 H100 120.0 . . ?
C89 N17 Zn14 127.3(14) . . ?
C89 N17 C43 120.0 . . ?
C43 N17 Zn14 112.6(14) . . ?
N17 C89 H89 120.0 . . ?
C111 C89 N17 120.0 . . ?
C111 C89 H89 120.0 . . ?
C89 C111 H111 120.0 . . ?
C75 C111 C89 120.0 . . ?
C75 C111 H111 120.0 . . ?
C111 C75 H75 120.0 . . ?
C37 C75 C111 120.0 . . ?
C37 C75 H75 120.0 . . ?
C43 C37 C75 120.0 . . ?
C58 C37 C75 127(2) . . ?
C58 C37 C43 113(2) . . ?
C44 C43 N17 117(2) . . ?
C44 C43 C37 123(2) . . ?
C37 C43 N17 120.0 . . ?
C66 N20 Zn15 127.7(16) . . ?
C66 N20 C87 120.0 . . ?
C87 N20 Zn15 112.1(16) . . ?
N20 C66 H66 120.0 . . ?
C136 C66 N20 120.0 . . ?
C136 C66 H66 120.0 . . ?
C66 C136 H136 120.0 . . ?
C66 C136 C117 120.0 . . ?
C117 C136 H136 120.0 . . ?
C136 C117 H117 120.0 . . ?
C103 C117 C136 120.0 . . ?
C103 C117 H117 120.0 . . ?
C117 C103 C87 120.0 . . ?
C24 C103 C117 114(2) . . ?
C24 C103 C87 126(2) . . ?
C103 C87 N20 120.0 . . ?
C67 C87 N20 117(3) . . ?
C67 C87 C103 123(3) . . ?
C72 N21 Zn15 111.4(17) . . ?
C72 N21 C97 120.0 . . ?
C97 N21 Zn15 128.6(17) . . ?
N21 C72 C76 119(3) . . ?
C127 C72 N21 120.0 . . ?
C127 C72 C76 120(3) . . ?
C72 C127 C132 120.0 . . ?
C72 C127 C26 118(3) . . ?
C132 C127 C26 120(3) . . ?
C127 C132 H132 120.0 . . ?
C120 C132 C127 120.0 . . ?
C120 C132 H132 120.0 . . ?
C132 C120 H120 120.0 . . ?
C132 C120 C97 120.0 . . ?
C97 C120 H120 120.0 . . ?
N21 C97 H97 120.0 . . ?
C120 C97 N21 120.0 . . ?
C120 C97 H97 120.0 . . ?
C67 N23 Zn15 109(3) . . ?
C86 N23 Zn15 135(3) . . ?
C86 N23 C67 116(4) . . ?
W2 O26 W7 147.6(15) . . ?
C74 C27 C34 113(3) . . ?
C90 C27 C34 120(3) . . ?
C90 C27 C74 126(4) . . ?
W6 O28 W10 133.1(15) . . ?
W3 O32 W4 147.6(18) . . ?
W1 O33 W9 133.3(16) . . ?
N7 C34 C27 127(3) . . ?
N7 C34 C50 119(3) . . ?
C50 C34 C27 114(3) . . ?
W10 O35 W5 142.4(17) . . ?
W11 O42 W6 139(2) . . ?
W4 O46 W13 138(2) . . ?
W2 O49 W11 147.9(15) . . ?
W5 O51 W6 157.9(19) . . ?
W2 O52 W5 142.0(16) . . ?
W2 O53 W3 151.8(16) . . ?
W7 O55 W13 134(3) . . ?
W4 O56 W8 124.6(18) . . ?
N7 C57 H57 119.4 . . ?
N7 C57 C65 121(4) . . ?
C65 C57 H57 119.4 . . ?
W7 O60 W5 142(4) . . ?
C82 N62 Zn15 128.2(18) . . ?
C82 N62 C76 120.0 . . ?
C76 N62 Zn15 111.1(18) . . ?
N62 C82 H82 120.0 . . ?
C128 C82 N62 120.0 . . ?
C128 C82 H82 120.0 . . ?
C82 C128 H128 120.0 . . ?
C35 C128 C82 120.0 . . ?
C35 C128 H128 120.0 . . ?
C128 C35 H35 120.0 . . ?
C128 C35 C79 120.0 . . ?
C79 C35 H35 120.0 . . ?
C35 C79 C47 128(3) . . ?
C76 C79 C35 120.0 . . ?
C76 C79 C47 112(3) . . ?
N62 C76 C72 117(3) . . ?
C79 C76 C72 123(3) . . ?
C79 C76 N62 120.0 . . ?
W1 O63 W11 140(3) . . ?
C57 C65 H65 119.9 . . ?
C74 C65 C57 120(4) . . ?
C74 C65 H65 119.9 . . ?
C87 C67 N23 123(4) . . ?
C87 C67 C1 109(3) . . ?
N23 C67 C1 128(3) . . ?
W3 O68 W11 117.4(15) . . ?
W8 O69 W1 144(3) . . ?
W13 O70 W9 113.7(15) . . ?
C27 C74 H74 118.6 . . ?
C65 C74 C27 123(4) . . ?
C65 C74 H74 118.6 . . ?
C31 C78 H78 121.5 . . ?
C80 C78 H78 121.5 . . ?
C80 C78 C31 117(3) . . ?
N23 C86 H86 118.7 . . ?
N23 C86 C16 123(5) . . ?
C16 C86 H86 118.7 . . ?
C27 C90 H90 118.2 . . ?
C93 C90 C27 124(3) . . ?
C93 C90 H90 118.2 . . ?
C90 C93 H93 120.1 . . ?
C90 C93 C22 120(3) . . ?
C22 C93 H93 120.1 . . ?
C45 C101 H101 120.0 . . ?
C45 C101 N12 120.0 . . ?
N12 C101 H101 120.0 . . ?
C101 C45 H45 120.0 . . ?
C101 C45 C3 120.0 . . ?
C3 C45 H45 120.0 . . ?
C45 C3 H3 120.0 . . ?
C22 C3 C45 120.0 . . ?
C22 C3 H3 120.0 . . ?
C93 C22 C3 120(2) . . ?
C93 C22 C50 120(2) . . ?
C3 C22 C50 120.0 . . ?
C22 C50 C34 122(2) . . ?
N12 C50 C34 118(2) . . ?
N12 C50 C22 120.0 . . ?
C101 N12 Zn15 129.6(13) . . ?
C50 N12 Zn15 110.3(13) . . ?
C50 N12 C101 120.0 . . ?
C86 C16 H16 119.4 . . ?
C17 C16 C86 121(4) . . ?
C17 C16 H16 119.4 . . ?
C16 C17 H17 119.5 . . ?
C16 C17 C1 121(4) . . ?
C1 C17 H17 119.5 . . ?
C67 C1 C17 109(3) . . ?
C39 C1 C67 128(4) . . ?
C39 C1 C17 122(4) . . ?
C103 C24 H24 123.6 . . ?
C103 C24 C39 113(3) . . ?
C39 C24 H24 123.6 . . ?
C127 C26 H26 123.2 . . ?
C47 C26 C127 114(5) . . ?
C47 C26 H26 123.2 . . ?
C14 C31 H31 118.4 . . ?
C78 C31 C14 123(3) . . ?
C78 C31 H31 118.4 . . ?
C1 C39 C24 121(4) . . ?
C1 C39 H39 119.7 . . ?
C24 C39 H39 119.7 . . ?
W9 O19 W10 122.6(16) . . ?
W8 O13 W9 131.8(19) . . ?
C37 C58 H58 118.4 . . ?
C4 C58 C37 123(3) . . ?
C4 C58 H58 118.4 . . ?
C36 C4 C58 124(3) . . ?
C36 C4 H4 117.9 . . ?
C58 C4 H4 117.9 . . ?
O14 W2 O26 104(2) . . ?
O14 W2 O49 115(2) . . ?
O14 W2 O52 104(2) . . ?
O14 W2 O53 117(2) . . ?
O14 W2 O12 161(2) . . ?
O26 W2 O49 141.8(14) . . ?
O26 W2 O52 93.3(13) . . ?
O26 W2 O53 74.0(13) . . ?
O26 W2 O12 89.1(16) . . ?
O49 W2 O53 90.3(12) . . ?
O49 W2 O12 54.8(17) . . ?
O52 W2 O49 76.1(13) . . ?
O52 W2 O53 139.3(12) . . ?
O52 W2 O12 89.1(16) . . ?
O53 W2 O12 53.0(16) . . ?
C5 N16 Zn14 126.1(18) . . ?
C5 N16 C11 120.0 . . ?
C11 N16 Zn14 112.2(18) . . ?
N16 C5 H5 120.0 . . ?
N16 C5 C59 120.0 . . ?
C59 C5 H5 120.0 . . ?
C5 C59 H59 120.0 . . ?
C48 C59 C5 120.0 . . ?
C48 C59 H59 120.0 . . ?
C59 C48 H48 120.0 . . ?
C59 C48 C12 120.0 . . ?
C12 C48 H48 120.0 . . ?
C48 C12 C10 137(3) . . ?
C11 C12 C48 120.0 . . ?
C11 C12 C10 103(3) . . ?
N16 C11 C33 119(2) . . ?
C12 C11 N16 120.0 . . ?
C12 C11 C33 121(2) . . ?
C33 N19 Zn14 115.3(16) . . ?
C33 N19 C6 120.0 . . ?
C6 N19 Zn14 124.7(16) . . ?
N19 C33 C11 113(2) . . ?
C8 C33 C11 127(2) . . ?
C8 C33 N19 120.0 . . ?
C33 C8 C19 120.0 . . ?
C33 C8 C9 112(3) . . ?
C19 C8 C9 128(3) . . ?
C8 C19 H19 120.0 . . ?
C7 C19 C8 120.0 . . ?
C7 C19 H19 120.0 . . ?
C19 C7 H7 120.0 . . ?
C6 C7 C19 120.0 . . ?
C6 C7 H7 120.0 . . ?
N19 C6 H6 120.0 . . ?
C7 C6 N19 120.0 . . ?
C7 C6 H6 120.0 . . ?
C12 C10 H10 116.0 . . ?
C9 C10 C12 128(4) . . ?
C9 C10 H10 116.0 . . ?
C8 C9 H9 116.1 . . ?
C10 C9 C8 128(4) . . ?
C10 C9 H9 116.1 . . ?
C109 N34 Zn14 126.3(19) . . ?
C109 N34 C13 120.0 . . ?
C13 N34 Zn14 110.1(18) . . ?
N34 C109 H109 120.0 . . ?
C126 C109 N34 120.0 . . ?
C126 C109 H109 120.0 . . ?
C109 C126 H126 120.0 . . ?
C41 C126 C109 120.0 . . ?
C41 C126 H126 120.0 . . ?
C126 C41 H41 120.0 . . ?
C126 C41 C80 120.0 . . ?
C80 C41 H41 120.0 . . ?
C78 C80 C41 122(3) . . ?
C78 C80 C13 118(3) . . ?
C41 C80 C13 120.0 . . ?
C61 C13 N34 117(3) . . ?
C61 C13 C80 123(3) . . ?
C80 C13 N34 120.0 . . ?
C79 C47 H47 116.4 . . ?
C26 C47 C79 127(5) . . ?
C26 C47 H47 116.4 . . ?
W10 O16 W13 148.6(15) . . ?
W4 O6 W8 94(2) . . ?
P12 O6 W4 128(4) . . ?
P12 O6 W8 126(4) . . ?
P12 O6 O1 53(3) . . ?
P12 O6 O5 59(2) . . ?
O1 O6 W4 142(4) . . ?
O1 O6 W8 73(3) . . ?
O5 O6 W4 69(2) . . ?
O5 O6 W8 142(3) . . ?
O5 O6 O1 99(4) . . ?
P12 O1 W1 131(3) . . ?
P12 O1 O6 56(3) . . ?
P12 O1 O7 57(2) . . ?
O6 O1 W1 140(4) . . ?
O6 O1 O7 89(4) . . ?
O4 O1 W1 88(4) . . ?
O4 O1 P12 43(4) . . ?
O4 O1 O6 87(5) . . ?
O4 O1 O7 82(5) . . ?
O7 O1 W1 130(4) . . ?
W5 O3 W6 96(2) . . ?
P12 O3 W5 130(4) . . ?
P12 O3 W6 124(4) . . ?
P12 O3 O4 39(3) . . ?
P12 O3 O17 59(3) . . ?
O4 O3 W5 147(5) . . ?
O4 O3 W6 85(4) . . ?
O17 O3 W5 70(3) . . ?
O17 O3 W6 142(4) . . ?
O17 O3 O4 89(5) . . ?
P12 O4 O1 76(5) . . ?
P12 O4 O3 69(5) . . ?
P12 O4 O12 71(4) . . ?
O1 O4 O3 119(6) . . ?
O1 O4 O12 113(6) . . ?
O3 O4 O12 101(5) . . ?
W11 O12 W3 95.3(17) . . ?
W11 O12 W2 96.1(16) . . ?
P12 O12 W3 120(3) . . ?
P12 O12 W11 124(4) . . ?
P12 O12 W2 121(3) . . ?
P12 O12 O4 37(3) . . ?
W2 O12 W3 94.0(18) . . ?
O4 O12 W3 130(4) . . ?
O4 O12 W11 87(4) . . ?
O4 O12 W2 136(4) . . ?
W5 O17 W7 96(2) . . ?
P12 O17 W5 131(3) . . ?
P12 O17 W7 123(3) . . ?
P12 O17 O3 60(3) . . ?
P12 O17 O5 57.2(19) . . ?
O3 O17 W5 71(3) . . ?
O3 O17 W7 142(4) . . ?
O3 O17 O5 103(4) . . ?
O5 O17 W5 141(3) . . ?
O5 O17 W7 65.3(19) . . ?
W9 O7 W10 95.3(17) . . ?
W9 O7 W13 92.6(19) . . ?
W10 O7 W13 92.7(18) . . ?
P12 O7 W9 124(4) . . ?
P12 O7 W10 125(4) . . ?
P12 O7 W13 118(4) . . ?
P12 O7 O1 51(2) . . ?
O1 O7 W9 74(3) . . ?
O1 O7 W10 133(5) . . ?
O1 O7 W13 133(4) . . ?
W7 O5 W4 94.9(9) . . ?
P12 O5 W4 125.4(17) . . ?
P12 O5 W7 128.1(17) . . ?
P12 O5 O6 55(2) . . ?
P12 O5 O17 55(2) . . ?
O6 O5 W4 70(2) . . ?
O6 O5 W7 142(3) . . ?
O6 O5 O17 99(3) . . ?
O17 O5 W4 145(2) . . ?
O17 O5 W7 73(2) . . ?
W8 O20 W3 131.7(14) . . ?

loop_
_geom_bond_atom_site_label_1
_geom_bond_atom_site_label_2
_geom_bond_distance
_geom_bond_site_symmetry_2
_geom_bond_publ_flag
W1 O10 1.95(5) . ?
W1 O33 1.85(3) . ?
W1 O41 1.71(3) . ?
W1 O63 1.84(5) . ?
W1 O69 1.97(5) . ?
W1 O1 2.42(6) . ?
W3 O9 1.82(4) . ?
W3 O32 1.74(3) . ?
W3 O53 1.86(3) . ?
W3 O68 2.08(3) . ?
W3 O12 2.47(6) . ?
W3 O20 2.07(3) . ?
W4 O11 1.91(5) . ?
W4 O30 1.69(3) . ?
W4 O32 1.99(3) . ?
W4 O46 1.72(4) . ?
W4 O56 1.97(3) . ?
W4 O6 2.43(6) . ?
W4 O5 2.42(3) . ?
W5 O35 1.95(3) . ?
W5 O51 1.76(4) . ?
W5 O52 1.97(3) . ?
W5 O54 1.74(3) . ?
W5 O60 1.94(5) . ?
W5 O3 2.34(7) . ?
W5 O17 2.34(5) . ?
W6 O10 1.90(4) . ?
W6 O28 1.87(3) . ?
W6 O36 1.75(4) . ?
W6 O42 1.97(4) . ?
W6 O51 1.88(4) . ?
W6 O3 2.47(7) . ?
W7 O11 1.83(4) . ?
W7 O26 2.00(3) . ?
W7 O55 1.85(4) . ?
W7 O60 1.84(4) . ?
W7 O2 1.70(3) . ?
W7 O17 2.49(6) . ?
W7 O5 2.36(3) . ?
W8 O56 2.06(3) . ?
W8 O64 1.68(3) . ?
W8 O69 1.79(5) . ?
W8 O13 1.82(3) . ?
W8 O6 2.45(6) . ?
W8 O20 1.82(3) . ?
W9 O24 1.70(3) . ?
W9 O33 2.05(3) . ?
W9 O70 2.13(4) . ?
W9 O19 2.01(3) . ?
W9 O13 2.09(4) . ?
W9 O7 2.42(6) . ?
W10 O15 1.59(5) . ?
W10 O28 2.03(3) . ?
W10 O35 1.77(3) . ?
W10 O19 2.07(3) . ?
W10 O16 1.82(2) . ?
W10 O7 2.42(6) . ?
W11 O31 1.70(4) . ?
W11 O42 1.80(4) . ?
W11 O49 1.87(3) . ?
W11 O63 1.90(5) . ?
W11 O68 2.09(3) . ?
W11 O12 2.35(6) . ?
P12 O6 1.51(6) . ?
P12 O1 1.47(6) . ?
P12 O3 1.55(7) . ?
P12 O4 1.04(8) . ?
P12 O12 1.62(2) . ?
P12 O17 1.54(6) . ?
P12 O7 1.59(2) . ?
P12 O5 1.57(2) . ?
W13 O29 2.08(6) . ?
W13 O46 2.07(4) . ?
W13 O55 1.95(5) . ?
W13 O70 2.12(3) . ?
W13 O16 1.88(2) . ?
W13 O7 2.51(8) . ?
Zn14 N8 2.08(2) . ?
Zn14 N13 2.12(2) . ?
Zn14 N17 2.18(2) . ?
Zn14 N16 2.14(2) . ?
Zn14 N19 2.15(2) . ?
Zn14 N34 2.27(3) . ?
Zn15 N7 2.12(3) . ?
Zn15 N20 2.10(2) . ?
Zn15 N21 2.16(2) . ?
Zn15 N23 2.18(3) . ?
Zn15 N62 2.21(3) . ?
Zn15 N12 2.21(2) . ?
N7 C34 1.37(4) . ?
N7 C57 1.28(4) . ?
N8 C44 1.3900 . ?
N8 C18 1.3900 . ?
C44 C36 1.3900 . ?
C44 C43 1.35(3) . ?
C36 C42 1.3900 . ?
C36 C4 1.34(2) . ?
C42 H42 0.9500 . ?
C42 C2 1.3900 . ?
C2 H2 0.9500 . ?
C2 C18 1.3900 . ?
C18 H18 0.9500 . ?
N13 C61 1.3900 . ?
N13 C100 1.3900 . ?
C61 C14 1.3900 . ?
C61 C13 1.26(3) . ?
C14 C15 1.3900 . ?
C14 C31 1.35(2) . ?
C15 H15 0.9500 . ?
C15 C116 1.3900 . ?
C116 H116 0.9500 . ?
C116 C100 1.3900 . ?
C100 H100 0.9500 . ?
O14 W2 1.64(5) . ?
N17 C89 1.3900 . ?
N17 C43 1.3900 . ?
C89 H89 0.9500 . ?
C89 C111 1.3900 . ?
C111 H111 0.9500 . ?
C111 C75 1.3900 . ?
C75 H75 0.9500 . ?
C75 C37 1.3900 . ?
C37 C43 1.3900 . ?
C37 C58 1.37(2) . ?
N20 C66 1.3900 . ?
N20 C87 1.3900 . ?
C66 H66 0.9500 . ?
C66 C136 1.3900 . ?
C136 H136 0.9500 . ?
C136 C117 1.3900 . ?
C117 H117 0.9500 . ?
C117 C103 1.3900 . ?
C103 C87 1.3900 . ?
C103 C24 1.31(2) . ?
C87 C67 1.32(4) . ?
N21 C72 1.3900 . ?
N21 C97 1.3900 . ?
C72 C127 1.3900 . ?
C72 C76 1.47(3) . ?
C127 C132 1.3900 . ?
C127 C26 1.51(6) . ?
C132 H132 0.9500 . ?
C132 C120 1.3900 . ?
C120 H120 0.9500 . ?
C120 C97 1.3900 . ?
C97 H97 0.9500 . ?
N23 C67 1.33(4) . ?
N23 C86 1.27(5) . ?
O26 W2 1.74(3) . ?
C27 C34 1.46(5) . ?
C27 C74 1.41(5) . ?
C27 C90 1.35(2) . ?
C34 C50 1.43(4) . ?
O49 W2 1.82(3) . ?
O52 W2 1.79(3) . ?
O53 W2 1.82(3) . ?
C57 H57 0.9500 . ?
C57 C65 1.55(6) . ?
N62 C82 1.3900 . ?
N62 C76 1.3900 . ?
C82 H82 0.9500 . ?
C82 C128 1.3900 . ?
C128 H128 0.9500 . ?
C128 C35 1.3900 . ?
C35 H35 0.9500 . ?
C35 C79 1.3900 . ?
C79 C76 1.3900 . ?
C79 C47 1.57(5) . ?
C65 H65 0.9500 . ?
C65 C74 1.26(6) . ?
C67 C1 1.39(6) . ?
C74 H74 0.9500 . ?
C78 H78 0.9500 . ?
C78 C31 1.34(2) . ?
C78 C80 1.32(2) . ?
C86 H86 0.9500 . ?
C86 C16 1.44(6) . ?
C90 H90 0.9500 . ?
C90 C93 1.34(2) . ?
C93 H93 0.9500 . ?
C93 C22 1.36(2) . ?
C101 H101 0.9500 . ?
C101 C45 1.3900 . ?
C101 N12 1.3900 . ?
C45 H45 0.9500 . ?
C45 C3 1.3900 . ?
C3 H3 0.9500 . ?
C3 C22 1.3900 . ?
C22 C50 1.3900 . ?
C50 N12 1.3900 . ?
C16 H16 0.9500 . ?
C16 C17 1.21(6) . ?
C17 H17 0.9500 . ?
C17 C1 1.53(6) . ?
C1 C39 1.33(3) . ?
C24 H24 0.9500 . ?
C24 C39 1.35(2) . ?
C26 H26 0.9500 . ?
C26 C47 1.34(7) . ?
C31 H31 0.9500 . ?
C39 H39 0.9500 . ?
C58 H58 0.9500 . ?
C58 C4 1.35(2) . ?
C4 H4 0.9500 . ?
W2 O12 2.41(6) . ?
N16 C5 1.3900 . ?
N16 C11 1.3900 . ?
C5 H5 0.9500 . ?
C5 C59 1.3900 . ?
C59 H59 0.9500 . ?
C59 C48 1.3900 . ?
C48 H48 0.9500 . ?
C48 C12 1.3900 . ?
C12 C11 1.3900 . ?
C12 C10 1.84(6) . ?
C11 C33 1.53(3) . ?
N19 C33 1.3900 . ?
N19 C6 1.3900 . ?
C33 C8 1.3900 . ?
C8 C19 1.3900 . ?
C8 C9 1.45(5) . ?
C19 H19 0.9500 . ?
C19 C7 1.3900 . ?
C7 H7 0.9500 . ?
C7 C6 1.3900 . ?
C6 H6 0.9500 . ?
C10 H10 0.9500 . ?
C10 C9 1.06(7) . ?
C9 H9 0.9500 . ?
N34 C109 1.3900 . ?
N34 C13 1.3900 . ?
C109 H109 0.9500 . ?
C109 C126 1.3900 . ?
C126 H126 0.9500 . ?
C126 C41 1.3900 . ?
C41 H41 0.9500 . ?
C41 C80 1.3900 . ?
C80 C13 1.3900 . ?
C47 H47 0.9500 . ?
O6 O1 1.73(8) . ?
O6 O5 1.68(7) . ?
O1 O4 1.32(8) . ?
O1 O7 1.81(8) . ?
O3 O4 1.58(10) . ?
O3 O17 1.55(9) . ?
O4 O12 1.63(8) . ?
O17 O5 1.73(6) . ?

loop_
_geom_torsion_atom_site_label_1
_geom_torsion_atom_site_label_2
_geom_torsion_atom_site_label_3
_geom_torsion_atom_site_label_4
_geom_torsion
_geom_torsion_site_symmetry_1
_geom_torsion_site_symmetry_2
_geom_torsion_site_symmetry_3
_geom_torsion_site_symmetry_4
_geom_torsion_publ_flag
W1 O1 O4 P12 -179(4) . . . . ?
W1 O1 O4 O3 -124(6) . . . . ?
W1 O1 O4 O12 119(5) . . . . ?
W1 O1 O7 W9 -67(4) . . . . ?
W1 O1 O7 W10 15(6) . . . . ?
W1 O1 O7 P12 119(4) . . . . ?
W1 O1 O7 W13 -146(3) . . . . ?
W3 O53 W2 O14 117(4) . . . . ?
W3 O53 W2 O26 -146(4) . . . . ?
W3 O53 W2 O49 -1(4) . . . . ?
W3 O53 W2 O52 -69(4) . . . . ?
W3 O53 W2 O12 -44(3) . . . . ?
W4 O6 O1 W1 137(5) . . . . ?
W4 O6 O1 P12 -107(6) . . . . ?
W4 O6 O1 O4 -140(6) . . . . ?
W4 O6 O1 O7 -57(6) . . . . ?
W4 O6 O5 W7 -72(4) . . . . ?
W4 O6 O5 P12 179(3) . . . . ?
W4 O6 O5 O17 -145(2) . . . . ?
W5 O52 W2 O14 135(3) . . . . ?
W5 O52 W2 O26 30(3) . . . . ?
W5 O52 W2 O49 -113(3) . . . . ?
W5 O52 W2 O53 -39(4) . . . . ?
W5 O52 W2 O12 -59(3) . . . . ?
W5 O3 O4 P12 -89(9) . . . . ?
W5 O3 O4 O1 -148(7) . . . . ?
W5 O3 O4 O12 -24(11) . . . . ?
W5 O3 O17 W7 -74(6) . . . . ?
W5 O3 O17 P12 -179(3) . . . . ?
W5 O3 O17 O5 -140(3) . . . . ?
W5 O17 O5 W4 140(3) . . . . ?
W5 O17 O5 W7 66(4) . . . . ?
W5 O17 O5 P12 -116(5) . . . . ?
W5 O17 O5 O6 -152(5) . . . . ?
W6 O3 O4 P12 179(4) . . . . ?
W6 O3 O4 O1 120(6) . . . . ?
W6 O3 O4 O12 -117(4) . . . . ?
W6 O3 O17 W5 -74(6) . . . . ?
W6 O3 O17 W7 -147(4) . . . . ?
W6 O3 O17 P12 107(7) . . . . ?
W6 O3 O17 O5 146(6) . . . . ?
W7 O26 W2 O14 -136(3) . . . . ?
W7 O26 W2 O49 41(4) . . . . ?
W7 O26 W2 O52 -31(3) . . . . ?
W7 O26 W2 O53 110(3) . . . . ?
W7 O26 W2 O12 58(3) . . . . ?
W7 O17 O5 W4 74(4) . . . . ?
W7 O17 O5 P12 178(2) . . . . ?
W7 O17 O5 O6 142(3) . . . . ?
W8 O6 O1 W1 64(5) . . . . ?
W8 O6 O1 P12 179(3) . . . . ?
W8 O6 O1 O4 147(4) . . . . ?
W8 O6 O1 O7 -131(3) . . . . ?
W8 O6 O5 W4 -69(5) . . . . ?
W8 O6 O5 W7 -141(4) . . . . ?
W8 O6 O5 P12 110(6) . . . . ?
W8 O6 O5 O17 146(5) . . . . ?
W11 O49 W2 O14 -132(4) . . . . ?
W11 O49 W2 O26 52(5) . . . . ?
W11 O49 W2 O52 129(4) . . . . ?
W11 O49 W2 O53 -12(4) . . . . ?
W11 O49 W2 O12 30(4) . . . . ?
P12 O6 O1 W1 -116(5) . . . . ?
P12 O6 O1 O4 -33(4) . . . . ?
P12 O6 O1 O7 50(3) . . . . ?
P12 O6 O5 W4 -179(3) . . . . ?
P12 O6 O5 W7 109(4) . . . . ?
P12 O6 O5 O17 36(3) . . . . ?
P12 O1 O4 O3 56(6) . . . . ?
P12 O1 O4 O12 -62(5) . . . . ?
P12 O1 O7 W9 173(4) . . . . ?
P12 O1 O7 W10 -104(5) . . . . ?
P12 O1 O7 W13 95(4) . . . . ?
P12 O3 O4 O1 -59(6) . . . . ?
P12 O3 O4 O12 64(4) . . . . ?
P12 O3 O17 W5 179(3) . . . . ?
P12 O3 O17 W7 106(6) . . . . ?
P12 O3 O17 O5 39(3) . . . . ?
P12 O4 O12 W3 -88(5) . . . . ?
P12 O4 O12 W11 177(4) . . . . ?
P12 O4 O12 W2 82(6) . . . . ?
P12 O17 O5 W4 -104(4) . . . . ?
P12 O17 O5 W7 -178(2) . . . . ?
P12 O17 O5 O6 -36(3) . . . . ?
Zn14 N8 C44 C36 -175(2) . . . . ?
Zn14 N8 C44 C43 8(3) . . . . ?
Zn14 N8 C18 C2 174(2) . . . . ?
Zn14 N13 C61 C14 -165(3) . . . . ?
Zn14 N13 C61 C13 9(3) . . . . ?
Zn14 N13 C100 C116 164(3) . . . . ?
Zn14 N17 C89 C111 -176(2) . . . . ?
Zn14 N17 C43 C44 -7(3) . . . . ?
Zn14 N17 C43 C37 176.9(19) . . . . ?
Zn14 N16 C5 C59 -164(3) . . . . ?
Zn14 N16 C11 C12 166(2) . . . . ?
Zn14 N16 C11 C33 -10(3) . . . . ?
Zn14 N19 C33 C11 8(2) . . . . ?
Zn14 N19 C33 C8 -177(2) . . . . ?
Zn14 N19 C6 C7 177(3) . . . . ?
Zn14 N34 C109 C126 -156(3) . . . . ?
Zn14 N34 C13 C61 -26(3) . . . . ?
Zn14 N34 C13 C80 160(2) . . . . ?
Zn15 N7 C34 C27 180(3) . . . . ?
Zn15 N7 C34 C50 0(4) . . . . ?
Zn15 N7 C57 C65 178(3) . . . . ?
Zn15 N20 C66 C136 175(3) . . . . ?
Zn15 N20 C87 C103 -176(2) . . . . ?
Zn15 N20 C87 C67 12(3) . . . . ?
Zn15 N21 C72 C127 178(3) . . . . ?
Zn15 N21 C72 C76 -13(4) . . . . ?
Zn15 N21 C97 C120 -178(4) . . . . ?
Zn15 N23 C67 C87 -4(5) . . . . ?
Zn15 N23 C67 C1 169(4) . . . . ?
Zn15 N23 C86 C16 -179(4) . . . . ?
Zn15 N62 C82 C128 170(3) . . . . ?
Zn15 N62 C76 C72 4(3) . . . . ?
Zn15 N62 C76 C79 -172(2) . . . . ?
N7 C34 C50 C22 -176(3) . . . . ?
N7 C34 C50 N12 1(4) . . . . ?
N7 C57 C65 C74 0(5) . . . . ?
N8 C44 C36 C42 0.0 . . . . ?
N8 C44 C36 C4 -178(4) . . . . ?
N8 C44 C43 N17 -1(4) . . . . ?
N8 C44 C43 C37 175.6(18) . . . . ?
C44 N8 C18 C2 0.0 . . . . ?
C44 C36 C42 C2 0.0 . . . . ?
C44 C36 C4 C58 0(8) . . . . ?
C36 C44 C43 N17 -177.5(19) . . . . ?
C36 C44 C43 C37 -1(4) . . . . ?
C36 C42 C2 C18 0.0 . . . . ?
C42 C36 C4 C58 -178(5) . . . . ?
C42 C2 C18 N8 0.0 . . . . ?
C18 N8 C44 C36 0.0 . . . . ?
C18 N8 C44 C43 -177(3) . . . . ?
O9 W3 O32 W4 137(3) . . . . ?
O9 W3 O53 W2 -114(4) . . . . ?
O10 W1 O33 W9 93(3) . . . . ?
O10 W1 O63 W11 -37(5) . . . . ?
O10 W6 O28 W10 -91(3) . . . . ?
O10 W6 O51 W5 27(6) . . . . ?
O11 W4 O46 W13 -60(4) . . . . ?
O11 W7 O55 W13 65(3) . . . . ?
O11 W7 O60 W5 26(7) . . . . ?
N13 C61 C14 C15 0.0 . . . . ?
N13 C61 C14 C31 -178(4) . . . . ?
N13 C61 C13 N34 13(4) . . . . ?
N13 C61 C13 C80 -174(2) . . . . ?
C61 N13 C100 C116 0.0 . . . . ?
C61 C14 C15 C116 0.0 . . . . ?
C61 C14 C31 C78 -20(7) . . . . ?
C14 C61 C13 N34 -173(2) . . . . ?
C14 C61 C13 C80 1(5) . . . . ?
C14 C15 C116 C100 0.0 . . . . ?
C15 C14 C31 C78 162(4) . . . . ?
C15 C116 C100 N13 0.0 . . . . ?
C100 N13 C61 C14 0.0 . . . . ?
C100 N13 C61 C13 175(4) . . . . ?
O15 W10 O35 W5 134(3) . . . . ?
O15 W10 O16 W13 -119(4) . . . . ?
N17 C89 C111 C75 0.0 . . . . ?
C89 N17 C43 C44 176(3) . . . . ?
C89 N17 C43 C37 0.0 . . . . ?
C89 C111 C75 C37 0.0 . . . . ?
C111 C75 C37 C43 0.0 . . . . ?
C111 C75 C37 C58 179(5) . . . . ?
C75 C37 C43 C44 -176(4) . . . . ?
C75 C37 C43 N17 0.0 . . . . ?
C75 C37 C58 C4 175(5) . . . . ?
C37 C58 C4 C36 4(11) . . . . ?
C43 C44 C36 C42 177(4) . . . . ?
C43 C44 C36 C4 -1(4) . . . . ?
C43 N17 C89 C111 0.0 . . . . ?
C43 C37 C58 C4 -6(8) . . . . ?
N20 C66 C136 C117 0.0 . . . . ?
N20 C87 C67 N23 -5(5) . . . . ?
N20 C87 C67 C1 -179(3) . . . . ?
C66 N20 C87 C103 0.0 . . . . ?
C66 N20 C87 C67 -172(3) . . . . ?
C66 C136 C117 C103 0.0 . . . . ?
C136 C117 C103 C87 0.0 . . . . ?
C136 C117 C103 C24 -179(3) . . . . ?
C117 C103 C87 N20 0.0 . . . . ?
C117 C103 C87 C67 172(4) . . . . ?
C117 C103 C24 C39 -175(4) . . . . ?
C103 C87 C67 N23 -177(3) . . . . ?
C103 C87 C67 C1 9(5) . . . . ?
C103 C24 C39 C1 -3(9) . . . . ?
C87 N20 C66 C136 0.0 . . . . ?
C87 C103 C24 C39 6(6) . . . . ?
C87 C67 C1 C17 -178(4) . . . . ?
C87 C67 C1 C39 -7(8) . . . . ?
N21 C72 C127 C132 0.0 . . . . ?
N21 C72 C127 C26 -165(5) . . . . ?
N21 C72 C76 N62 6(4) . . . . ?
N21 C72 C76 C79 -178(3) . . . . ?
C72 N21 C97 C120 0.0 . . . . ?
C72 C127 C132 C120 0.0 . . . . ?
C72 C127 C26 C47 -30(7) . . . . ?
C127 C72 C76 N62 175(3) . . . . ?
C127 C72 C76 C79 -9(4) . . . . ?
C127 C132 C120 C97 0.0 . . . . ?
C127 C26 C47 C79 19(8) . . . . ?
C132 C127 C26 C47 165(4) . . . . ?
C132 C120 C97 N21 0.0 . . . . ?
C97 N21 C72 C127 0.0 . . . . ?
C97 N21 C72 C76 169(4) . . . . ?
N23 C67 C1 C17 8(6) . . . . ?
N23 C67 C1 C39 180(7) . . . . ?
N23 C86 C16 C17 14(7) . . . . ?
O26 W7 O11 W4 96(4) . . . . ?
O26 W7 O55 W13 -6(5) . . . . ?
O26 W7 O60 W5 -45(4) . . . . ?
C27 C34 C50 C22 4(4) . . . . ?
C27 C34 C50 N12 -179(3) . . . . ?
C27 C90 C93 C22 -2(11) . . . . ?
O28 W6 O10 W1 117(3) . . . . ?
O28 W6 O51 W5 -47(4) . . . . ?
O28 W10 O35 W5 31(3) . . . . ?
O28 W10 O16 W13 80(4) . . . . ?
O29 W13 O16 W10 119(3) . . . . ?
O30 W4 O46 W13 -165(4) . . . . ?
O31 W11 O42 W6 -156(4) . . . . ?
O31 W11 O49 W2 129(4) . . . . ?
O32 W3 O53 W2 145(4) . . . . ?
O32 W4 O46 W13 9(7) . . . . ?
O33 W1 O63 W11 64(7) . . . . ?
C34 N7 C57 C65 2(5) . . . . ?
C34 C27 C74 C65 -1(5) . . . . ?
C34 C27 C90 C93 0(10) . . . . ?
C34 C50 N12 Zn15 -1(3) . . . . ?
C34 C50 N12 C101 -177(3) . . . . ?
O35 W5 O51 W6 31(4) . . . . ?
O35 W10 O16 W13 137(3) . . . . ?
O36 W6 O10 W1 -140(3) . . . . ?
O36 W6 O28 W10 174(2) . . . . ?
O36 W6 O51 W5 -147(4) . . . . ?
O41 W1 O33 W9 -170(2) . . . . ?
O41 W1 O63 W11 -136(4) . . . . ?
O42 W6 O10 W1 -43(4) . . . . ?
O42 W6 O28 W10 2(6) . . . . ?
O42 W6 O51 W5 117(5) . . . . ?
O42 W11 O49 W2 -133(4) . . . . ?
O46 W13 O16 W10 -73(4) . . . . ?
O49 W11 O42 W6 98(5) . . . . ?
O51 W6 O10 W1 45(5) . . . . ?
O51 W6 O28 W10 56.9(19) . . . . ?
O52 W5 O51 W6 -115(5) . . . . ?
O53 W3 O32 W4 -110(3) . . . . ?
O54 W5 O51 W6 150(4) . . . . ?
O55 W7 O11 W4 -58(4) . . . . ?
O55 W7 O60 W5 108(4) . . . . ?
O55 W13 O16 W10 -142(3) . . . . ?
O56 W4 O46 W13 104(4) . . . . ?
O56 W8 O69 W1 18(11) . . . . ?
O56 W8 O13 W9 -93(3) . . . . ?
O56 W8 O20 W3 77(2) . . . . ?
C57 N7 C34 C27 -3(5) . . . . ?
C57 N7 C34 C50 177(4) . . . . ?
C57 C65 C74 C27 0(6) . . . . ?
O60 W5 O51 W6 -40(6) . . . . ?
O60 W7 O11 W4 25(7) . . . . ?
O60 W7 O55 W13 -91(3) . . . . ?
N62 C82 C128 C35 0.0 . . . . ?
C82 N62 C76 C72 176(3) . . . . ?
C82 N62 C76 C79 0.0 . . . . ?
C82 C128 C35 C79 0.0 . . . . ?
C128 C35 C79 C76 0.0 . . . . ?
C128 C35 C79 C47 -172(4) . . . . ?
C35 C79 C76 C72 -176(3) . . . . ?
C35 C79 C76 N62 0.0 . . . . ?
C35 C79 C47 C26 169(5) . . . . ?
C76 C72 C127 C132 -169(4) . . . . ?
C76 C72 C127 C26 26(5) . . . . ?
C76 N62 C82 C128 0.0 . . . . ?
C76 C79 C47 C26 -3(7) . . . . ?
O63 W1 O33 W9 -9(5) . . . . ?
O63 W11 O42 W6 -47(5) . . . . ?
O63 W11 O49 W2 -52(5) . . . . ?
O64 W8 O69 W1 -168(4) . . . . ?
O64 W8 O13 W9 175(2) . . . . ?
O64 W8 O20 W3 169(2) . . . . ?
C67 N23 C86 C16 -4(6) . . . . ?
C67 C1 C39 C24 4(12) . . . . ?
O68 W3 O32 W4 -67(6) . . . . ?
O68 W3 O53 W2 -22(4) . . . . ?
O68 W11 O42 W6 60(10) . . . . ?
O68 W11 O49 W2 40(4) . . . . ?
O69 W1 O33 W9 -63(2) . . . . ?
O69 W1 O63 W11 117(5) . . . . ?
O69 W8 O13 W9 70(3) . . . . ?
O69 W8 O20 W3 -86(2) . . . . ?
O70 W13 O16 W10 33(3) . . . . ?
C74 C27 C34 N7 3(5) . . . . ?
C74 C27 C34 C50 -177(4) . . . . ?
C74 C27 C90 C93 175(6) . . . . ?
C78 C80 C13 C61 3(5) . . . . ?
C78 C80 C13 N34 176(4) . . . . ?
C86 N23 C67 C87 180(4) . . . . ?
C86 N23 C67 C1 -7(6) . . . . ?
C86 C16 C17 C1 -12(7) . . . . ?
C90 C27 C34 N7 179(5) . . . . ?
C90 C27 C34 C50 -1(6) . . . . ?
C90 C27 C74 C65 -177(6) . . . . ?
C90 C93 C22 C3 -178(5) . . . . ?
C90 C93 C22 C50 5(8) . . . . ?
C93 C22 C50 C34 -6(4) . . . . ?
C93 C22 C50 N12 178(4) . . . . ?
C101 C45 C3 C22 0.0 . . . . ?
C45 C101 N12 Zn15 -175(2) . . . . ?
C45 C101 N12 C50 0.0 . . . . ?
C45 C3 C22 C93 -178(4) . . . . ?
C45 C3 C22 C50 0.0 . . . . ?
C3 C22 C50 C34 177(3) . . . . ?
C3 C22 C50 N12 0.0 . . . . ?
C22 C50 N12 Zn15 176.1(18) . . . . ?
C22 C50 N12 C101 0.0 . . . . ?
N12 C101 C45 C3 0.0 . . . . ?
C16 C17 C1 C67 2(6) . . . . ?
C16 C17 C1 C39 -170(6) . . . . ?
C17 C1 C39 C24 175(5) . . . . ?
C24 C103 C87 N20 178(4) . . . . ?
C24 C103 C87 C67 -10(4) . . . . ?
C26 C127 C132 C120 165(5) . . . . ?
C31 C14 C15 C116 178(5) . . . . ?
C31 C78 C80 C41 162(4) . . . . ?
C31 C78 C80 C13 -14(6) . . . . ?
O19 W10 O35 W5 -86(4) . . . . ?
O19 W10 O16 W13 -29(3) . . . . ?
O13 W8 O69 W1 -65(5) . . . . ?
C58 C37 C43 C44 5(5) . . . . ?
C58 C37 C43 N17 -179(5) . . . . ?
C4 C36 C42 C2 178(5) . . . . ?
O2 W7 O11 W4 -167(4) . . . . ?
O2 W7 O55 W13 175(3) . . . . ?
O2 W7 O60 W5 -143(4) . . . . ?
N16 C5 C59 C48 0.0 . . . . ?
N16 C11 C33 N19 2(3) . . . . ?
N16 C11 C33 C8 -173(2) . . . . ?
C5 N16 C11 C12 0.0 . . . . ?
C5 N16 C11 C33 -176(3) . . . . ?
C5 C59 C48 C12 0.0 . . . . ?
C59 C48 C12 C11 0.0 . . . . ?
C59 C48 C12 C10 -176(4) . . . . ?
C48 C12 C11 N16 0.0 . . . . ?
C48 C12 C11 C33 176(3) . . . . ?
C48 C12 C10 C9 -177(5) . . . . ?
C12 C11 C33 N19 -174.3(19) . . . . ?
C12 C11 C33 C8 11(4) . . . . ?
C12 C10 C9 C8 -8(10) . . . . ?
C11 N16 C5 C59 0.0 . . . . ?
C11 C12 C10 C9 6(7) . . . . ?
C11 C33 C8 C19 175(3) . . . . ?
C11 C33 C8 C9 -10(4) . . . . ?
N19 C33 C8 C19 0.0 . . . . ?
N19 C33 C8 C9 175(3) . . . . ?
C33 N19 C6 C7 0.0 . . . . ?
C33 C8 C19 C7 0.0 . . . . ?
C33 C8 C9 C10 9(8) . . . . ?
C8 C19 C7 C6 0.0 . . . . ?
C19 C8 C9 C10 -176(5) . . . . ?
C19 C7 C6 N19 0.0 . . . . ?
C6 N19 C33 C11 -175(3) . . . . ?
C6 N19 C33 C8 0.0 . . . . ?
C10 C12 C11 N16 177(3) . . . . ?
C10 C12 C11 C33 -6(3) . . . . ?
C9 C8 C19 C7 -174(4) . . . . ?
N34 C109 C126 C41 0.0 . . . . ?
C109 N34 C13 C61 174(4) . . . . ?
C109 N34 C13 C80 0.0 . . . . ?
C109 C126 C41 C80 0.0 . . . . ?
C126 C41 C80 C78 -176(4) . . . . ?
C126 C41 C80 C13 0.0 . . . . ?
C41 C80 C13 C61 -173(5) . . . . ?
C41 C80 C13 N34 0.0 . . . . ?
C80 C78 C31 C14 24(8) . . . . ?
C13 C61 C14 C15 -174(4) . . . . ?
C13 C61 C14 C31 7(5) . . . . ?
C13 N34 C109 C126 0.0 . . . . ?
C47 C79 C76 C72 -3(4) . . . . ?
C47 C79 C76 N62 173(3) . . . . ?
O16 W10 O35 W5 -121(3) . . . . ?
O6 W4 O46 W13 32(4) . . . . ?
O6 W8 O69 W1 33(5) . . . . ?
O6 W8 O13 W9 -23(3) . . . . ?
O6 W8 O20 W3 7(2) . . . . ?
O6 P12 O1 W1 129(5) . . . . ?
O6 P12 O1 O4 128(5) . . . . ?
O6 P12 O1 O7 -115(4) . . . . ?
O6 P12 O4 O1 -52(5) . . . . ?
O6 P12 O4 O3 178(5) . . . . ?
O6 P12 O4 O12 68(4) . . . . ?
O6 P12 O12 W3 1(4) . . . . ?
O6 P12 O12 W11 -120(5) . . . . ?
O6 P12 O12 W2 117(4) . . . . ?
O6 P12 O12 O4 -117(5) . . . . ?
O6 P12 O17 W5 178(4) . . . . ?
O6 P12 O17 W7 43(5) . . . . ?
O6 P12 O17 O3 179(6) . . . . ?
O6 P12 O17 O5 46(3) . . . . ?
O6 P12 O7 W9 56(6) . . . . ?
O6 P12 O7 W10 -176(4) . . . . ?
O6 P12 O7 W13 -60(5) . . . . ?
O6 P12 O7 O1 63(4) . . . . ?
O6 P12 O5 W4 1(3) . . . . ?
O6 P12 O5 W7 -132(3) . . . . ?
O6 P12 O5 O17 -135(4) . . . . ?
O6 O1 O4 P12 41(4) . . . . ?
O6 O1 O4 O3 96(7) . . . . ?
O6 O1 O4 O12 -21(6) . . . . ?
O6 O1 O7 W9 125(3) . . . . ?
O6 O1 O7 W10 -153(4) . . . . ?
O6 O1 O7 P12 -49(3) . . . . ?
O6 O1 O7 W13 46(5) . . . . ?
O1 W1 O33 W9 0(2) . . . . ?
O1 W1 O63 W11 55(5) . . . . ?
O1 P12 O6 W4 132(5) . . . . ?
O1 P12 O6 W8 -1(4) . . . . ?
O1 P12 O6 O5 133(3) . . . . ?
O1 P12 O3 W5 -179(4) . . . . ?
O1 P12 O3 W6 45(5) . . . . ?
O1 P12 O3 O4 47(5) . . . . ?
O1 P12 O3 O17 180(5) . . . . ?
O1 P12 O4 O3 -129(5) . . . . ?
O1 P12 O4 O12 120(5) . . . . ?
O1 P12 O12 W3 66(4) . . . . ?
O1 P12 O12 W11 -54(5) . . . . ?
O1 P12 O12 W2 -178(3) . . . . ?
O1 P12 O12 O4 -51(5) . . . . ?
O1 P12 O7 W9 -8(4) . . . . ?
O1 P12 O7 W10 120(5) . . . . ?
O1 P12 O7 W13 -123(4) . . . . ?
O1 P12 O5 W4 -50(4) . . . . ?
O1 P12 O5 W7 177(3) . . . . ?
O1 P12 O5 O6 -51(4) . . . . ?
O1 P12 O5 O17 174(5) . . . . ?
O1 O6 O5 W4 -143(3) . . . . ?
O1 O6 O5 W7 146(3) . . . . ?
O1 O6 O5 P12 36(3) . . . . ?
O1 O6 O5 O17 72(4) . . . . ?
O1 O4 O12 W3 -23(9) . . . . ?
O1 O4 O12 W11 -118(6) . . . . ?
O1 O4 O12 P12 65(6) . . . . ?
O1 O4 O12 W2 147(5) . . . . ?
O3 W5 O51 W6 -26(4) . . . . ?
O3 W6 O10 W1 46(4) . . . . ?
O3 W6 O28 W10 6(2) . . . . ?
O3 W6 O51 W5 26(4) . . . . ?
O3 P12 O1 W1 -52(5) . . . . ?
O3 P12 O1 O6 179(5) . . . . ?
O3 P12 O1 O4 -53(6) . . . . ?
O3 P12 O1 O7 64(4) . . . . ?
O3 P12 O4 O1 129(5) . . . . ?
O3 P12 O4 O12 -110(4) . . . . ?
O3 P12 O12 W3 -176(4) . . . . ?
O3 P12 O12 W11 63(5) . . . . ?
O3 P12 O12 W2 -60(5) . . . . ?
O3 P12 O12 O4 66(5) . . . . ?
O3 P12 O17 W5 -1(4) . . . . ?
O3 P12 O17 W7 -136(5) . . . . ?
O3 P12 O17 O5 -133(4) . . . . ?
O3 P12 O7 W9 -128(6) . . . . ?
O3 P12 O7 W10 0(5) . . . . ?
O3 P12 O7 W13 117(5) . . . . ?
O3 P12 O7 O1 -120(4) . . . . ?
O3 P12 O5 W4 180(3) . . . . ?
O3 P12 O5 W7 46(4) . . . . ?
O3 P12 O5 O6 178(5) . . . . ?
O3 P12 O5 O17 43(4) . . . . ?
O3 O4 O12 W3 -151(4) . . . . ?
O3 O4 O12 W11 114(4) . . . . ?
O3 O4 O12 P12 -63(5) . . . . ?
O3 O4 O12 W2 19(8) . . . . ?
O3 O17 O5 W4 -144(4) . . . . ?
O3 O17 O5 W7 142(4) . . . . ?
O3 O17 O5 P12 -41(3) . . . . ?
O3 O17 O5 O6 -76(4) . . . . ?
O4 P12 O6 W4 179(5) . . . . ?
O4 P12 O6 W8 46(6) . . . . ?
O4 P12 O6 O1 47(5) . . . . ?
O4 P12 O6 O5 -180(5) . . . . ?
O4 P12 O1 W1 1(5) . . . . ?
O4 P12 O1 O6 -128(5) . . . . ?
O4 P12 O1 O7 117(6) . . . . ?
O4 P12 O3 W5 134(6) . . . . ?
O4 P12 O3 W6 -2(5) . . . . ?
O4 P12 O3 O17 133(5) . . . . ?
O4 P12 O12 W3 118(5) . . . . ?
O4 P12 O12 W11 -3(5) . . . . ?
O4 P12 O12 W2 -126(5) . . . . ?
O4 P12 O17 W5 -51(6) . . . . ?
O4 P12 O17 W7 175(5) . . . . ?
O4 P12 O17 O3 -50(6) . . . . ?
O4 P12 O17 O5 177(5) . . . . ?
O4 P12 O7 W9 -61(6) . . . . ?
O4 P12 O7 W10 67(6) . . . . ?
O4 P12 O7 W13 -176(5) . . . . ?
O4 P12 O7 O1 -53(5) . . . . ?
O4 O1 O7 W9 -148(4) . . . . ?
O4 O1 O7 W10 -66(6) . . . . ?
O4 O1 O7 P12 38(4) . . . . ?
O4 O1 O7 W13 133(5) . . . . ?
O4 O3 O17 W5 -153(4) . . . . ?
O4 O3 O17 W7 133(6) . . . . ?
O4 O3 O17 P12 27(3) . . . . ?
O4 O3 O17 O5 66(5) . . . . ?
O12 W3 O32 W4 -60(4) . . . . ?
O12 W3 O53 W2 44(3) . . . . ?
O12 W11 O42 W6 44(5) . . . . ?
O12 W11 O49 W2 -31(4) . . . . ?
O12 P12 O6 W4 -116(5) . . . . ?
O12 P12 O6 W8 111(5) . . . . ?
O12 P12 O6 O1 112(4) . . . . ?
O12 P12 O6 O5 -115(3) . . . . ?
O12 P12 O1 W1 59(5) . . . . ?
O12 P12 O1 O6 -70(4) . . . . ?
O12 P12 O1 O4 58(5) . . . . ?
O12 P12 O1 O7 175(5) . . . . ?
O12 P12 O3 W5 68(5) . . . . ?
O12 P12 O3 W6 -68(5) . . . . ?
O12 P12 O3 O4 -66(5) . . . . ?
O12 P12 O3 O17 67(4) . . . . ?
O12 P12 O4 O1 -120(5) . . . . ?
O12 P12 O4 O3 110(4) . . . . ?
O12 P12 O17 W5 -114(4) . . . . ?
O12 P12 O17 W7 112(4) . . . . ?
O12 P12 O17 O3 -113(4) . . . . ?
O12 P12 O17 O5 114(3) . . . . ?
O12 P12 O5 W4 68(3) . . . . ?
O12 P12 O5 W7 -65(3) . . . . ?
O12 P12 O5 O6 67(4) . . . . ?
O12 P12 O5 O17 -68(3) . . . . ?
O17 W5 O51 W6 -52(5) . . . . ?
O17 W7 O11 W4 37(4) . . . . ?
O17 W7 O55 W13 -32(3) . . . . ?
O17 W7 O60 W5 11(3) . . . . ?
O17 P12 O6 W4 -48(5) . . . . ?
O17 P12 O6 W8 179(3) . . . . ?
O17 P12 O6 O1 -180(4) . . . . ?
O17 P12 O6 O5 -47(3) . . . . ?
O17 P12 O3 W5 1(4) . . . . ?
O17 P12 O3 W6 -135(5) . . . . ?
O17 P12 O3 O4 -133(5) . . . . ?
O17 P12 O4 O1 174(5) . . . . ?
O17 P12 O4 O3 44(5) . . . . ?
O17 P12 O4 O12 -66(4) . . . . ?
O17 P12 O12 W3 -121(4) . . . . ?
O17 P12 O12 W11 119(4) . . . . ?
O17 P12 O12 W2 -5(4) . . . . ?
O17 P12 O12 O4 122(5) . . . . ?
O17 P12 O7 W9 179(4) . . . . ?
O17 P12 O7 W10 -53(5) . . . . ?
O17 P12 O7 W13 63(4) . . . . ?
O17 P12 O7 O1 -173(4) . . . . ?
O17 P12 O5 W4 137(3) . . . . ?
O17 P12 O5 W7 3(3) . . . . ?
O17 P12 O5 O6 135(4) . . . . ?
O17 O3 O4 P12 -39(4) . . . . ?
O17 O3 O4 O1 -98(7) . . . . ?
O17 O3 O4 O12 26(5) . . . . ?
O7 W10 O35 W5 -66(3) . . . . ?
O7 W10 O16 W13 38(3) . . . . ?
O7 P12 O6 W4 68(5) . . . . ?
O7 P12 O6 W8 -65(5) . . . . ?
O7 P12 O6 O1 -64(4) . . . . ?
O7 P12 O6 O5 69(4) . . . . ?
O7 P12 O1 W1 -116(5) . . . . ?
O7 P12 O1 O6 115(4) . . . . ?
O7 P12 O1 O4 -117(6) . . . . ?
O7 P12 O3 W5 -116(6) . . . . ?
O7 P12 O3 W6 108(5) . . . . ?
O7 P12 O3 O4 110(5) . . . . ?
O7 P12 O3 O17 -117(4) . . . . ?
O7 P12 O4 O1 61(4) . . . . ?
O7 P12 O4 O3 -69(4) . . . . ?
O7 P12 O4 O12 -179(5) . . . . ?
O7 P12 O17 W5 62(5) . . . . ?
O7 P12 O17 W7 -73(4) . . . . ?
O7 P12 O17 O3 62(5) . . . . ?
O7 P12 O17 O5 -71(4) . . . . ?
O7 P12 O5 W4 -113(3) . . . . ?
O7 P12 O5 W7 114(3) . . . . ?
O7 P12 O5 O6 -114(4) . . . . ?
O7 P12 O5 O17 111(4) . . . . ?
O7 W13 O16 W10 -37(3) . . . . ?
O7 O1 O4 P12 -49(4) . . . . ?
O7 O1 O4 O3 7(7) . . . . ?
O7 O1 O4 O12 -111(6) . . . . ?
O5 W4 O46 W13 0(3) . . . . ?
O5 W7 O11 W4 12(3) . . . . ?
O5 W7 O55 W13 2(2) . . . . ?
O5 W7 O60 W5 37(4) . . . . ?
O5 P12 O6 W4 -1(3) . . . . ?
O5 P12 O6 W8 -134(4) . . . . ?
O5 P12 O6 O1 -133(3) . . . . ?
O5 P12 O1 W1 178(3) . . . . ?
O5 P12 O1 O6 49(3) . . . . ?
O5 P12 O1 O4 177(5) . . . . ?
O5 P12 O1 O7 -66(4) . . . . ?
O5 P12 O3 W5 -46(5) . . . . ?
O5 P12 O3 W6 179(3) . . . . ?
O5 P12 O3 O4 -180(5) . . . . ?
O5 P12 O3 O17 -46(4) . . . . ?
O5 P12 O12 W3 -59(4) . . . . ?
O5 P12 O12 W11 -180(3) . . . . ?
O5 P12 O12 W2 57(4) . . . . ?
O5 P12 O12 O4 -177(5) . . . . ?
O5 P12 O17 W5 132(4) . . . . ?
O5 P12 O17 W7 -3(3) . . . . ?
O5 P12 O17 O3 133(4) . . . . ?
O5 P12 O7 W9 116(5) . . . . ?
O5 P12 O7 W10 -116(5) . . . . ?
O5 P12 O7 W13 1(3) . . . . ?
O5 P12 O7 O1 124(3) . . . . ?
O5 O6 O1 W1 -155(4) . . . . ?
O5 O6 O1 P12 -39(3) . . . . ?
O5 O6 O1 O4 -72(5) . . . . ?
O5 O6 O1 O7 10(4) . . . . ?
O20 W3 O32 W4 40(3) . . . . ?
O20 W3 O53 W2 86(4) . . . . ?
O20 W8 O69 W1 106(5) . . . . ?

loop_
_twin_individual_id
_twin_individual_mass_fraction_refined
1 0.50(4)
2 0.50(4)
